data_7054131
loop_
_publ_author_name
'Collin, Jean-Paul'
'Sauvage, Jean-Pierre'
'Trolez, Yann'
'Rissanen, Kari'

_publ_section_title
;
 [3]Rotaxanes and [3]pseudorotaxanes with a rigid two-bidentate chelate
 axle threaded through two coordinating rings
;
_journal_issue 10
_journal_name_full 'New Journal of Chemistry'
_journal_page_first 2148
_journal_paper_doi 10.1039/b9nj00278b
_journal_volume 33
_journal_year 2009
_chemical_compound_source 'synthesis as described'
_chemical_formula_moiety 'C116 H130 Cu2 F12 N6 O14 P2 Si2'
_chemical_formula_sum 'C123.5 H142 Cu2 F12 N8 O17 P2 Si2'
_chemical_formula_weight 2483.65
_chemical_name_systematic
;
?
;
_space_group_IT_number 2
_symmetry_cell_setting triclinic
_symmetry_Int_Tables_number 2
_symmetry_space_group_name_Hall '-P 1'
_symmetry_space_group_name_H-M 'P -1'
_atom_sites_solution_hydrogens geom
_atom_sites_solution_primary direct
_atom_sites_solution_secondary difmap
_audit_creation_date 2009-04-22T10:13:30-00:00
_audit_creation_method 'WinGX routine CIF_UPDATE'
_cell_angle_alpha 69.490(2)
_cell_angle_beta 88.660(2)
_cell_angle_gamma 74.205(3)
_cell_formula_units_Z 2
_cell_length_a 13.3567(7)
_cell_length_b 20.1482(7)
_cell_length_c 26.9262(10)
_cell_measurement_reflns_used 13156
_cell_measurement_temperature 123.0(1)
_cell_measurement_theta_max 26.373
_cell_measurement_theta_min 0.407
_cell_measurement_wavelength 0.71073
_cell_volume 6509.7(5)
_computing_cell_refinement 'HKL Scalepack (Otwinowski & Minor 1997)'
_computing_data_collection 'Collect (Bruker AXS BV, 1997-2004)'
_computing_data_reduction 'HKL Denzo and Scalepack (Otwinowski & Minor 1997)'
_computing_molecular_graphics 'Ortep-3 for Windows (Farrugia, 1997)'
_computing_publication_material 'WinGX publication routines (Farrugia, 1999)'
_computing_structure_refinement 'SHELXL-97 (Sheldrick, 2008)'
_diffrn_ambient_temperature 123.0(1)
_diffrn_detector 'CCD plate'
_diffrn_detector_area_resol_mean 9
_diffrn_measured_fraction_theta_full 0.981
_diffrn_measured_fraction_theta_max 0.981
_diffrn_measurement_device '95mm CCD camera on \k-goniostat'
_diffrn_measurement_device_type KappaCCD
_diffrn_measurement_method 'CCD rotation images, thick slices'
_diffrn_orient_matrix_type 'by Bruker AXS Collect from scalepack cell'
_diffrn_orient_matrix_UB_11 -0.661786E-1
_diffrn_orient_matrix_UB_12 -0.88871E-2
_diffrn_orient_matrix_UB_13 -0.90749E-2
_diffrn_orient_matrix_UB_21 -0.216226E-1
_diffrn_orient_matrix_UB_22 0.506929E-1
_diffrn_orient_matrix_UB_23 -0.277676E-1
_diffrn_orient_matrix_UB_31 0.352958E-1
_diffrn_orient_matrix_UB_32 -0.200477E-1
_diffrn_orient_matrix_UB_33 -0.270002E-1
_diffrn_radiation_monochromator graphite
_diffrn_radiation_probe x-ray
_diffrn_radiation_type MoK\a
_diffrn_radiation_wavelength 0.71073
_diffrn_reflns_av_R_equivalents 0.0532
_diffrn_reflns_av_unetI/netI 0.1202
_diffrn_reflns_limit_h_max 13
_diffrn_reflns_limit_h_min -14
_diffrn_reflns_limit_k_max 21
_diffrn_reflns_limit_k_min -21
_diffrn_reflns_limit_l_max 27
_diffrn_reflns_limit_l_min -28
_diffrn_reflns_number 25576
_diffrn_reflns_theta_full 22.5
_diffrn_reflns_theta_max 22.5
_diffrn_reflns_theta_min 1.13
_diffrn_source 'Enraf Nonius FR590'
_exptl_absorpt_coefficient_mu 0.45
_exptl_absorpt_correction_type none
_exptl_crystal_colour Red
_exptl_crystal_density_diffrn 1.267
_exptl_crystal_density_method 'not measured'
_exptl_crystal_description prism
_exptl_crystal_F_000 2598
_exptl_crystal_size_max 0.45
_exptl_crystal_size_mid 0.25
_exptl_crystal_size_min 0.25
_refine_diff_density_max 0.993
_refine_diff_density_min -0.491
_refine_diff_density_rms 0.128
_refine_ls_extinction_method none
_refine_ls_goodness_of_fit_ref 1.148
_refine_ls_hydrogen_treatment constr
_refine_ls_matrix_type full
_refine_ls_number_parameters 1509
_refine_ls_number_reflns 16719
_refine_ls_number_restraints 389
_refine_ls_restrained_S_all 1.149
_refine_ls_R_factor_all 0.218
_refine_ls_R_factor_gt 0.1327
_refine_ls_shift/su_max 0.027
_refine_ls_shift/su_mean 0.002
_refine_ls_structure_factor_coef Fsqd
_refine_ls_weighting_details 'calc w=1/[\s^2^(Fo^2^)+(0.2000P)^2^+0.0000P] where P=(Fo^2^+2Fc^2^)/3'
_refine_ls_weighting_scheme calc
_refine_ls_wR_factor_gt 0.3318
_refine_ls_wR_factor_ref 0.379
_reflns_number_gt 7862
_reflns_number_total 16719
_reflns_threshold_expression >2\s(I)
_cod_data_source_file b9nj00278b.txt
_cod_data_source_block jps005
_cod_original_cell_volume 6509.8(5)
_cod_original_formula_sum 'C123.50 H142 Cu2 F12 N8 O17 P2 Si2'
_cod_database_code 7054131

loop_
_symmetry_equiv_pos_as_xyz
'x, y, z'
'-x, -y, -z'

loop_
_atom_site_label
_atom_site_type_symbol
_atom_site_fract_x
_atom_site_fract_y
_atom_site_fract_z
_atom_site_U_iso_or_equiv
_atom_site_adp_type
_atom_site_occupancy
_atom_site_symmetry_multiplicity
_atom_site_calc_flag
_atom_site_refinement_flags
_atom_site_disorder_assembly
_atom_site_disorder_group
Cu1A Cu 0.54633(15) 1.05738(7) 0.64560(5) 0.0938(7) Uani 1 1 d . . .
Cu1B Cu 0.47285(11) 0.66221(6) 0.71624(4) 0.0666(5) Uani 1 1 d . . .
Si1 Si 0.7399(4) 1.42224(18) 0.63112(17) 0.131(2) Uani 1 1 d D A .
Si32 Si 0.3363(5) 0.2710(3) 0.82812(17) 0.167(3) Uani 1 1 d D . .
N6 N 0.5975(7) 1.1112(4) 0.6864(3) 0.071(3) Uani 1 1 d . . .
N11 N 0.5856(8) 0.9730(4) 0.7194(3) 0.072(3) Uani 1 1 d . . .
N19 N 0.4636(7) 0.7171(4) 0.7680(3) 0.064(2) Uani 1 1 d . . .
N25 N 0.4481(6) 0.5829(4) 0.7832(3) 0.052(2) Uani 1 1 d . . .
C2 C 0.7153(12) 1.3291(7) 0.6522(6) 0.110(5) Uani 1 1 d . . .
C1S C 0.6069(11) 1.4932(8) 0.6157(8) 0.169(9) Uani 1 1 d DU . .
H1S H 0.6174 1.5436 0.6034 0.203 Uiso 1 1 calc R . .
C2S C 0.5539(17) 1.4796(10) 0.6703(7) 0.196(10) Uani 1 1 d U . .
H2S1 H 0.5964 1.4872 0.6959 0.294 Uiso 1 1 calc R . .
H2S2 H 0.5485 1.4289 0.6843 0.294 Uiso 1 1 calc R . .
H2S3 H 0.484 1.5143 0.6644 0.294 Uiso 1 1 calc R . .
C3S C 0.542(2) 1.4868(12) 0.5694(9) 0.223(12) Uani 1 1 d U . .
H3S1 H 0.5788 1.4977 0.5368 0.335 Uiso 1 1 calc R . .
H3S2 H 0.4728 1.5222 0.5629 0.335 Uiso 1 1 calc R . .
H3S3 H 0.5353 1.4366 0.58 0.335 Uiso 1 1 calc R . .
C3 C 0.7027(10) 1.2697(6) 0.6698(5) 0.103(5) Uani 1 1 d . . .
C4 C 0.6860(9) 1.1982(6) 0.6955(6) 0.081(4) Uani 1 1 d . . .
C4S C 0.8117(16) 1.4220(10) 0.6914(6) 0.179(9) Uani 1 1 d DU . .
H4S H 0.7665 1.4121 0.7217 0.215 Uiso 1 1 calc R . .
C5 C 0.6218(10) 1.1766(5) 0.6667(4) 0.075(4) Uani 1 1 d . . .
H5 H 0.594 1.2094 0.6318 0.091 Uiso 1 1 calc R . .
C5S C 0.830(2) 1.5015(10) 0.6810(11) 0.257(14) Uani 1 1 d U . .
H5S1 H 0.7637 1.5401 0.6694 0.386 Uiso 1 1 calc R . .
H5S2 H 0.879 1.511 0.6533 0.386 Uiso 1 1 calc R . .
H5S3 H 0.8598 1.5018 0.7139 0.386 Uiso 1 1 calc R . .
C6S C 0.916(2) 1.3619(13) 0.7083(12) 0.256(14) Uani 1 1 d U . .
H6S1 H 0.9035 1.3134 0.7167 0.384 Uiso 1 1 calc R . .
H6S2 H 0.9486 1.3637 0.7397 0.384 Uiso 1 1 calc R . .
H6S3 H 0.9617 1.37 0.6792 0.384 Uiso 1 1 calc R . .
C7 C 0.6407(9) 1.0673(5) 0.7365(4) 0.066(3) Uani 1 1 d . . .
C7S C 0.8266(15) 1.4349(9) 0.5739(6) 0.146(7) Uani 1 1 d DU . .
C8 C 0.7024(9) 1.0872(6) 0.7658(5) 0.073(3) Uani 1 1 d . . .
H8 H 0.7292 1.0552 0.801 0.088 Uiso 1 1 calc R . .
C8SA C 0.825(3) 1.5149(13) 0.5493(10) 0.200(17) Uani 0.6 1 d PU A 1
H8S1 H 0.8568 1.5289 0.5752 0.3 Uiso 0.6 1 calc PR A 1
H8S2 H 0.7528 1.5457 0.5392 0.3 Uiso 0.6 1 calc PR A 1
H8S3 H 0.8646 1.522 0.5177 0.3 Uiso 0.6 1 calc PR A 1
C8SB C 0.935(3) 1.374(2) 0.592(2) 0.19(2) Uani 0.4 1 d PU A 2
H8S4 H 0.9733 1.3824 0.6181 0.279 Uiso 0.4 1 calc PR A 2
H8S5 H 0.9753 1.3757 0.5606 0.279 Uiso 0.4 1 calc PR A 2
H8S6 H 0.9226 1.325 0.6071 0.279 Uiso 0.4 1 calc PR A 2
C9 C 0.7249(9) 1.1522(5) 0.7446(6) 0.089(4) Uani 1 1 d . . .
H9 H 0.7686 1.1654 0.7646 0.107 Uiso 1 1 calc R . .
C9S C 0.781(3) 1.4069(16) 0.5315(10) 0.284(17) Uani 1 1 d U A .
H9S1 H 0.8244 1.4117 0.5013 0.426 Uiso 1 1 calc R . .
H9S2 H 0.7091 1.4371 0.5188 0.426 Uiso 1 1 calc R . .
H9S3 H 0.782 1.355 0.549 0.426 Uiso 1 1 calc R . .
C10 C 0.6148(8) 0.9961(5) 0.7549(4) 0.060(3) Uani 1 1 d . . .
C12 C 0.5577(9) 0.9092(5) 0.7337(4) 0.065(3) Uani 1 1 d . . .
C13 C 0.5569(9) 0.8652(5) 0.7886(3) 0.057(3) Uani 1 1 d . . .
C14 C 0.5857(8) 0.8905(5) 0.8257(4) 0.061(3) Uani 1 1 d . . .
H14 H 0.584 0.863 0.8623 0.073 Uiso 1 1 calc R . .
C15 C 0.6168(9) 0.9534(6) 0.8122(4) 0.075(3) Uani 1 1 d . . .
H15 H 0.6388 0.9689 0.8385 0.09 Uiso 1 1 calc R . .
C16 C 0.5286(10) 0.8868(5) 0.6942(4) 0.082(4) Uani 1 1 d . . .
H16 H 0.5301 0.9159 0.6579 0.098 Uiso 1 1 calc R . .
C17 C 0.4985(10) 0.8251(5) 0.7062(3) 0.083(4) Uani 1 1 d . . .
H17 H 0.48 0.8114 0.678 0.099 Uiso 1 1 calc R . .
C18 C 0.4932(9) 0.7799(5) 0.7590(4) 0.068(3) Uani 1 1 d . . .
C20 C 0.4593(7) 0.6738(5) 0.8196(3) 0.052(3) Uani 1 1 d . . .
C21 C 0.4875(8) 0.6919(5) 0.8615(3) 0.056(3) Uani 1 1 d . . .
H21 H 0.484 0.6605 0.8969 0.067 Uiso 1 1 calc R . .
C22 C 0.5197(8) 0.7525(5) 0.8536(4) 0.060(3) Uani 1 1 d . . .
H22 H 0.539 0.7634 0.883 0.072 Uiso 1 1 calc R . .
C23 C 0.5242(8) 0.7986(5) 0.8020(3) 0.057(3) Uani 1 1 d . . .
C24 C 0.4303(8) 0.6065(4) 0.8249(3) 0.054(3) Uani 1 1 d . . .
C26 C 0.4235(7) 0.5213(5) 0.7862(3) 0.048(2) Uani 1 1 d . . .
H26 H 0.4366 0.5045 0.7571 0.058 Uiso 1 1 calc R . .
C27 C 0.3799(7) 0.4811(5) 0.8296(4) 0.060(3) Uani 1 1 d . . .
C28 C 0.3594(8) 0.5075(5) 0.8723(3) 0.059(3) Uani 1 1 d . . .
H28 H 0.3276 0.4825 0.9023 0.07 Uiso 1 1 calc R . .
C29 C 0.3852(8) 0.5677(5) 0.8697(3) 0.056(3) Uani 1 1 d . . .
H29 H 0.373 0.5849 0.8985 0.068 Uiso 1 1 calc R . .
C30 C 0.3590(8) 0.4149(6) 0.8309(3) 0.055(3) Uani 1 1 d . . .
C31 C 0.3446(10) 0.3604(7) 0.8289(4) 0.081(4) Uani 1 1 d . . .
C31S C 0.2464(14) 0.2366(9) 0.8804(6) 0.146(7) Uani 1 1 d DU . .
H31S H 0.2887 0.2221 0.9146 0.175 Uiso 1 1 calc R . .
C32S C 0.1565(17) 0.2928(12) 0.8835(8) 0.180(9) Uani 1 1 d U . .
H32A H 0.1777 0.3356 0.8835 0.27 Uiso 1 1 calc R . .
H32B H 0.1235 0.2735 0.9163 0.27 Uiso 1 1 calc R . .
H32C H 0.1067 0.3076 0.8527 0.27 Uiso 1 1 calc R . .
C33S C 0.2277(19) 0.1662(10) 0.8824(7) 0.203(11) Uani 1 1 d U . .
H33A H 0.2939 0.1316 0.8803 0.304 Uiso 1 1 calc R . .
H33B H 0.1788 0.176 0.8524 0.304 Uiso 1 1 calc R . .
H33C H 0.198 0.1446 0.9159 0.304 Uiso 1 1 calc R . .
C34S C 0.3064(14) 0.2812(13) 0.7577(4) 0.248(14) Uani 1 1 d DU . .
H34S H 0.2988 0.2313 0.7625 0.298 Uiso 1 1 calc R . .
C35S C 0.4137(18) 0.2773(17) 0.7337(9) 0.263(15) Uani 1 1 d DU . .
H35A H 0.4626 0.2287 0.7524 0.394 Uiso 1 1 calc R . .
H35B H 0.441 0.3158 0.7378 0.394 Uiso 1 1 calc R . .
H35C H 0.4052 0.285 0.6959 0.394 Uiso 1 1 calc R . .
C36S C 0.1931(18) 0.328(2) 0.7467(10) 0.34(2) Uani 1 1 d DU . .
H36A H 0.1494 0.3007 0.7702 0.508 Uiso 1 1 calc R . .
H36B H 0.1698 0.3402 0.7095 0.508 Uiso 1 1 calc R . .
H36C H 0.1871 0.3739 0.7532 0.508 Uiso 1 1 calc R . .
C37S C 0.4750(10) 0.2022(7) 0.8509(7) 0.259(16) Uani 1 1 d DU . .
H37S H 0.5158 0.2224 0.8205 0.31 Uiso 1 1 calc R . .
C38S C 0.490(2) 0.1246(8) 0.8521(10) 0.301(17) Uani 1 1 d DU . .
H38A H 0.4438 0.1256 0.8241 0.451 Uiso 1 1 calc R . .
H38B H 0.4742 0.094 0.8868 0.451 Uiso 1 1 calc R . .
H38C H 0.563 0.1039 0.8461 0.451 Uiso 1 1 calc R . .
C39S C 0.5283(15) 0.2111(12) 0.8967(8) 0.34(2) Uani 1 1 d DU . .
H39A H 0.4993 0.2615 0.8963 0.511 Uiso 1 1 calc R . .
H39B H 0.6035 0.2017 0.8927 0.511 Uiso 1 1 calc R . .
H39C H 0.5165 0.1759 0.9305 0.511 Uiso 1 1 calc R . .
O21A O 0.9799(13) 1.0797(10) 0.6952(10) 0.254(12) Uani 1 1 d D . .
O27A O 0.8903(15) 1.1021(8) 0.8573(7) 0.222(7) Uani 1 1 d DU B .
O30A O 0.7638(10) 1.0062(6) 0.9071(5) 0.154(4) Uani 1 1 d . . .
O33A O 0.6312(12) 0.9179(7) 0.9363(4) 0.132(4) Uani 1 1 d . B .
O36A O 0.4132(12) 0.8938(5) 0.9574(4) 0.127(4) Uani 1 1 d . . .
O39A O 0.3088(6) 0.9822(4) 0.8520(3) 0.083(2) Uani 1 1 d . . .
N1A N 0.4107(15) 1.0608(5) 0.6095(4) 0.120(5) Uani 1 1 d U . .
C2A C 0.3230(17) 1.0446(7) 0.6314(7) 0.117(6) Uani 1 1 d U . .
C3A C 0.2342(19) 1.0426(8) 0.6008(6) 0.168(6) Uani 1 1 d U . .
H31 H 0.1752 1.029 0.6169 0.201 Uiso 1 1 calc R . .
C4A C 0.244(2) 1.0622(9) 0.5466(8) 0.168(6) Uani 1 1 d U . .
H41 H 0.1862 1.0676 0.5243 0.201 Uiso 1 1 calc R . .
C5A C 0.4175(19) 1.0740(7) 0.5586(6) 0.144(8) Uani 1 1 d U . .
C6A C 0.330(2) 1.0738(9) 0.5247(6) 0.170(7) Uani 1 1 d U . .
C7A C 0.337(3) 1.0959(15) 0.4646(12) 0.235(18) Uani 1 1 d U . .
H71 H 0.281 1.1044 0.4399 0.282 Uiso 1 1 calc R . .
C8A C 0.437(3) 1.1020(15) 0.4506(13) 0.235(18) Uani 1 1 d U . .
H8A H 0.4491 1.1078 0.4146 0.282 Uiso 1 1 calc R . .
C9A C 0.5222(13) 1.1010(6) 0.4806(4) 0.170(7) Uani 1 1 d GU . .
C10A C 0.5082(11) 1.0838(5) 0.5346(5) 0.193(14) Uani 1 1 d GU . .
N11A N 0.5878(12) 1.0785(4) 0.5693(3) 0.159(8) Uani 1 1 d GU . .
C12A C 0.6814(11) 1.0904(6) 0.5501(5) 0.219(16) Uani 1 1 d GU . .
C13A C 0.6954(11) 1.1076(6) 0.4962(5) 0.234(16) Uani 1 1 d GU . .
H131 H 0.7593 1.1157 0.4832 0.281 Uiso 1 1 calc R . .
C14A C 0.6158(15) 1.1128(5) 0.4615(3) 0.244(18) Uani 1 1 d GU . .
H141 H 0.6254 1.1246 0.4246 0.293 Uiso 1 1 calc R . .
C15A C 0.7605(11) 1.0819(6) 0.5855(4) 0.186(13) Uani 1 1 d G . .
C16A C 0.7832(11) 1.0277(5) 0.6360(5) 0.145(9) Uani 1 1 d G . .
H161 H 0.7478 0.9905 0.6465 0.174 Uiso 1 1 calc R . .
C17A C 0.8577(11) 1.0279(5) 0.6711(4) 0.153(9) Uani 1 1 d G . .
H171 H 0.8732 0.9908 0.7056 0.184 Uiso 1 1 calc R . .
C18A C 0.9094(10) 1.0823(7) 0.6557(6) 0.193(10) Uani 1 1 d G . .
C19A C 0.8867(11) 1.1365(6) 0.6052(7) 0.193(10) Uani 1 1 d G . .
H191 H 0.9221 1.1737 0.5947 0.232 Uiso 1 1 calc R . .
C20A C 0.8122(12) 1.1363(5) 0.5701(5) 0.241(18) Uani 1 1 d G . .
H201 H 0.7967 1.1734 0.5356 0.289 Uiso 1 1 calc R . .
C22A C 0.998(3) 1.1522(15) 0.6736(10) 0.269(17) Uani 1 1 d DU . .
H221 H 0.9327 1.1931 0.6658 0.323 Uiso 1 1 calc R . .
H222 H 1.0388 1.1584 0.642 0.323 Uiso 1 1 calc R . .
C23A C 1.0600(19) 1.1420(16) 0.7222(11) 0.230(13) Uani 1 1 d DU . .
H231 H 1.109 1.0917 0.7361 0.277 Uiso 1 1 calc R . .
H232 H 1.1008 1.1783 0.714 0.277 Uiso 1 1 calc R . .
O24A O 0.9865(12) 1.1528(8) 0.7613(10) 0.239(9) Uani 1 1 d DU . .
C25A C 1.0390(17) 1.116(2) 0.8131(10) 0.291(19) Uani 1 1 d DU . .
H251 H 1.1048 1.1298 0.814 0.349 Uiso 1 1 calc R . .
H252 H 1.0563 1.0622 0.8227 0.349 Uiso 1 1 calc R . .
C26A C 0.968(2) 1.1396(19) 0.8528(12) 0.275(16) Uani 1 1 d DU . .
H261 H 1.0078 1.1243 0.8876 0.33 Uiso 1 1 calc R . .
H262 H 0.937 1.1937 0.8395 0.33 Uiso 1 1 calc R . .
C28A C 0.819(2) 1.1128(14) 0.8937(11) 0.281(14) Uani 1 1 d D . .
H281 H 0.7484 1.1375 0.8755 0.338 Uiso 1 1 calc R B .
H282 H 0.8372 1.145 0.9107 0.338 Uiso 1 1 calc R . .
C29A C 0.822(2) 1.0403(12) 0.9348(9) 0.281(14) Uani 1 1 d D B .
H291 H 0.7865 1.0468 0.9662 0.338 Uiso 1 1 calc R . .
H292 H 0.8946 1.0091 0.9464 0.338 Uiso 1 1 calc R . .
C31A C 0.769(3) 0.9334(16) 0.9583(13) 0.126(11) Uiso 0.5 1 d PD B 1
H313 H 0.843 0.9083 0.9708 0.151 Uiso 0.5 1 calc PR B 1
H314 H 0.7351 0.9499 0.9868 0.151 Uiso 0.5 1 calc PR B 1
C31C C 0.808(3) 0.9317(18) 0.9227(16) 0.176(16) Uiso 0.5 1 d PD B 2
H311 H 0.8747 0.9177 0.9446 0.212 Uiso 0.5 1 calc PR B 2
H312 H 0.8243 0.9175 0.8911 0.212 Uiso 0.5 1 calc PR B 2
C32A C 0.7334(17) 0.8918(9) 0.9550(8) 0.163(9) Uani 1 1 d D . .
C34A C 0.573(2) 0.9298(15) 0.9650(9) 0.183(10) Uani 1 1 d . . .
H341 H 0.5847 0.9705 0.9745 0.219 Uiso 1 1 calc R B .
H342 H 0.5866 0.8855 0.998 0.219 Uiso 1 1 calc R . .
C35A C 0.4542(16) 0.9517(10) 0.9438(6) 0.142(6) Uani 1 1 d . B .
H351 H 0.4126 0.9888 0.9581 0.17 Uiso 1 1 calc R . .
H352 H 0.4482 0.9752 0.9046 0.17 Uiso 1 1 calc R . .
C37A C 0.3080(14) 0.9124(8) 0.9434(5) 0.102(5) Uani 1 1 d . . .
H371 H 0.2738 0.9611 0.946 0.122 Uiso 1 1 calc R . .
H372 H 0.2777 0.8756 0.969 0.122 Uiso 1 1 calc R . .
C38A C 0.2851(11) 0.9156(7) 0.8883(5) 0.094(4) Uani 1 1 d . . .
H381 H 0.3293 0.8711 0.8825 0.113 Uiso 1 1 calc R . .
H382 H 0.2109 0.9186 0.8824 0.113 Uiso 1 1 calc R . .
C40A C 0.3062(10) 0.9944(7) 0.7988(5) 0.080(3) Uani 1 1 d . . .
C41A C 0.3435(9) 1.0538(6) 0.7676(4) 0.070(3) Uani 1 1 d . . .
H411 H 0.3642 1.0831 0.7841 0.084 Uiso 1 1 calc R . .
C42A C 0.3504(9) 1.0703(5) 0.7136(4) 0.072(3) Uani 1 1 d . . .
H421 H 0.3774 1.1097 0.6932 0.086 Uiso 1 1 calc R . .
C43A C 0.3169(10) 1.0281(7) 0.6895(5) 0.088(4) Uani 1 1 d . . .
C44A C 0.2786(12) 0.9699(7) 0.7205(5) 0.098(5) Uani 1 1 d . . .
H441 H 0.2561 0.9414 0.7039 0.117 Uiso 1 1 calc R . .
C45A C 0.2730(9) 0.9534(6) 0.7725(6) 0.087(4) Uani 1 1 d . . .
H451 H 0.2462 0.9137 0.7923 0.104 Uiso 1 1 calc R . .
O21B O 0.7973(7) 0.6582(5) 0.8790(4) 0.102(3) Uani 1 1 d . . .
O24B O 0.7180(10) 0.7243(6) 0.9529(6) 0.135(4) Uani 1 1 d . . .
O27B O 0.5228(10) 0.6908(5) 0.9822(3) 0.098(3) Uani 1 1 d . . .
O30B O 0.3939(6) 0.5897(5) 1.0109(4) 0.105(3) Uani 1 1 d . . .
O33B O 0.2694(6) 0.5138(4) 0.9806(3) 0.069(2) Uani 1 1 d . . .
O36B O 0.0934(6) 0.4886(5) 0.9371(3) 0.085(2) Uani 1 1 d . . .
O39B O 0.0761(6) 0.5845(5) 0.8271(3) 0.103(3) Uani 1 1 d . . .
N1B N 0.3878(9) 0.6727(4) 0.6500(3) 0.069(3) Uani 1 1 d . . .
N11B N 0.5888(10) 0.6790(4) 0.6643(4) 0.073(3) Uani 1 1 d . . .
C2B C 0.2955(13) 0.6639(6) 0.6438(4) 0.079(4) Uani 1 1 d . . .
C3B C 0.2552(13) 0.6679(7) 0.5935(5) 0.105(5) Uani 1 1 d . . .
H33 H 0.1894 0.6597 0.5901 0.126 Uiso 1 1 calc R . .
C4B C 0.3121(18) 0.6834(7) 0.5514(5) 0.119(6) Uani 1 1 d . . .
H43 H 0.2851 0.6876 0.5178 0.143 Uiso 1 1 calc R . .
C5B C 0.4103(15) 0.6936(7) 0.5560(5) 0.099(5) Uani 1 1 d . . .
C6B C 0.4510(15) 0.6863(6) 0.6067(4) 0.092(5) Uani 1 1 d . . .
C7B C 0.476(2) 0.7066(10) 0.5124(7) 0.163(11) Uani 1 1 d . . .
H73 H 0.4521 0.708 0.4789 0.195 Uiso 1 1 calc R . .
C8B C 0.568(2) 0.7166(10) 0.5182(8) 0.152(10) Uani 1 1 d . . .
H83 H 0.6058 0.7307 0.488 0.183 Uiso 1 1 calc R . .
C9B C 0.6114(19) 0.7065(7) 0.5704(6) 0.123(6) Uani 1 1 d . . .
C10B C 0.5538(16) 0.6895(6) 0.6151(6) 0.097(5) Uani 1 1 d . . .
C12B C 0.6838(14) 0.6857(6) 0.6725(6) 0.092(4) Uani 1 1 d . . .
C13B C 0.7484(14) 0.7035(8) 0.6301(8) 0.132(7) Uani 1 1 d . . .
H133 H 0.8152 0.7091 0.6355 0.158 Uiso 1 1 calc R . .
C14B C 0.7075(18) 0.7128(8) 0.5786(9) 0.138(9) Uani 1 1 d . . .
H143 H 0.7491 0.7237 0.5494 0.166 Uiso 1 1 calc R . .
C15B C 0.7178(10) 0.6768(7) 0.7242(6) 0.090(4) Uani 1 1 d . . .
C16B C 0.7036(8) 0.6198(6) 0.7713(6) 0.084(4) Uani 1 1 d . . .
H163 H 0.6718 0.5844 0.7683 0.101 Uiso 1 1 calc R . .
C17B C 0.7354(9) 0.6158(6) 0.8207(5) 0.078(3) Uani 1 1 d . . .
H173 H 0.7276 0.5764 0.8512 0.094 Uiso 1 1 calc R . .
C18B C 0.7776(10) 0.6667(7) 0.8270(7) 0.095(4) Uani 1 1 d . . .
C19B C 0.7967(10) 0.7217(6) 0.7814(7) 0.103(5) Uani 1 1 d . . .
H193 H 0.8302 0.7561 0.7848 0.124 Uiso 1 1 calc R . .
C20B C 0.7663(11) 0.7248(7) 0.7323(6) 0.104(5) Uani 1 1 d . . .
H203 H 0.7796 0.7623 0.7019 0.124 Uiso 1 1 calc R . .
C22B C 0.8356(11) 0.7148(7) 0.8899(7) 0.112(5) Uani 1 1 d . . .
H223 H 0.9102 0.7081 0.8833 0.134 Uiso 1 1 calc R . .
H224 H 0.7953 0.7651 0.8668 0.134 Uiso 1 1 calc R . .
C23B C 0.8210(13) 0.7044(8) 0.9458(7) 0.117(5) Uani 1 1 d . . .
H233 H 0.8525 0.6519 0.9681 0.14 Uiso 1 1 calc R . .
H234 H 0.8564 0.7347 0.9569 0.14 Uiso 1 1 calc R . .
C25B C 0.6989(16) 0.6781(17) 1.0047(8) 0.198(12) Uani 1 1 d . . .
H253 H 0.7388 0.6851 1.0321 0.238 Uiso 1 1 calc R . .
H254 H 0.7257 0.6257 1.0078 0.238 Uiso 1 1 calc R . .
C26B C 0.591(2) 0.6925(11) 1.0156(6) 0.173(9) Uani 1 1 d . . .
H263 H 0.5858 0.6562 1.051 0.208 Uiso 1 1 calc R . .
H264 H 0.5685 0.7419 1.0186 0.208 Uiso 1 1 calc R . .
C28B C 0.4192(14) 0.7054(7) 0.9933(5) 0.111(5) Uani 1 1 d . . .
H283 H 0.3756 0.7214 0.9597 0.133 Uiso 1 1 calc R . .
H284 H 0.4028 0.7473 1.006 0.133 Uiso 1 1 calc R . .
C29B C 0.3881(11) 0.6437(8) 1.0329(5) 0.111(5) Uani 1 1 d . . .
H293 H 0.4353 0.623 1.0658 0.133 Uiso 1 1 calc R . .
H294 H 0.316 0.6616 1.0421 0.133 Uiso 1 1 calc R . .
C31B C 0.3577(15) 0.5328(9) 1.0520(7) 0.139(6) Uani 1 1 d . . .
H315 H 0.4077 0.5072 1.0839 0.167 Uiso 1 1 calc R . .
H316 H 0.288 0.5536 1.0625 0.167 Uiso 1 1 calc R . .
C32B C 0.3541(13) 0.4853(7) 1.0236(5) 0.117(5) Uani 1 1 d . . .
H323 H 0.3471 0.4381 1.0495 0.141 Uiso 1 1 calc R . .
H324 H 0.4217 0.4743 1.008 0.141 Uiso 1 1 calc R . .
C34B C 0.1714(11) 0.5306(6) 0.9971(5) 0.080(3) Uani 1 1 d . . .
H343 H 0.1611 0.5724 1.0098 0.096 Uiso 1 1 calc R . .
H344 H 0.1615 0.4875 1.0268 0.096 Uiso 1 1 calc R . .
C35B C 0.0955(10) 0.5509(7) 0.9512(6) 0.102(5) Uani 1 1 d . . .
H353 H 0.0249 0.5733 0.9599 0.122 Uiso 1 1 calc R . .
H354 H 0.1138 0.5885 0.9201 0.122 Uiso 1 1 calc R . .
C37B C 0.0147(10) 0.4994(8) 0.8982(5) 0.101(4) Uani 1 1 d . . .
H373 H -0.0457 0.5407 0.8982 0.121 Uiso 1 1 calc R . .
H374 H -0.0093 0.4544 0.9081 0.121 Uiso 1 1 calc R . .
C38B C 0.0504(10) 0.5159(10) 0.8428(6) 0.112(5) Uani 1 1 d . . .
H383 H 0.1122 0.4758 0.8422 0.134 Uiso 1 1 calc R . .
H384 H -0.0059 0.5194 0.8179 0.134 Uiso 1 1 calc R . .
C40B C 0.1251(10) 0.6058(9) 0.7802(6) 0.095(4) Uani 1 1 d . . .
C41B C 0.1746(9) 0.6605(6) 0.7730(5) 0.074(3) Uani 1 1 d . . .
H413 H 0.1735 0.6835 0.7985 0.089 Uiso 1 1 calc R . .
C42B C 0.2251(9) 0.6798(5) 0.7275(4) 0.074(3) Uani 1 1 d . . .
H423 H 0.2549 0.7196 0.721 0.089 Uiso 1 1 calc R . .
C43B C 0.2363(10) 0.6463(7) 0.6905(4) 0.077(3) Uani 1 1 d . . .
C44B C 0.1844(11) 0.5918(8) 0.6983(5) 0.098(4) Uani 1 1 d . . .
H443 H 0.1856 0.5686 0.6729 0.118 Uiso 1 1 calc R . .
C45B C 0.1313(12) 0.5725(8) 0.7437(5) 0.108(5) Uani 1 1 d . . .
H453 H 0.0981 0.5346 0.7496 0.129 Uiso 1 1 calc R . .
P1A P 0.0846(4) 0.7917(2) 0.9894(2) 0.1199(15) Uani 1 1 d . . .
F1A F 0.1032(9) 0.7051(5) 1.0143(4) 0.176(4) Uani 1 1 d . . .
F2A F 0.1774(8) 0.7850(4) 1.0293(3) 0.127(3) Uani 1 1 d . . .
F3A F 0.0002(8) 0.8049(5) 1.0264(4) 0.162(4) Uani 1 1 d . . .
F4A F 0.0709(7) 0.8780(4) 0.9639(4) 0.146(3) Uani 1 1 d . . .
F5A F -0.0040(8) 0.7994(6) 0.9462(5) 0.172(4) Uani 1 1 d . . .
F6A F 0.1682(8) 0.7855(6) 0.9463(4) 0.159(3) Uani 1 1 d . . .
F2B F 0.0073(8) 0.2974(5) 0.4180(3) 0.180(4) Uani 1 1 d DU . .
P1B P 0.0209(7) 0.2177(4) 0.4629(3) 0.107(3) Uani 0.5 1 d PDU C 1
F5B F -0.0660(10) 0.2580(9) 0.4928(7) 0.096(6) Uani 0.5 1 d PDU C 1
F4B F 0.1037(17) 0.2220(19) 0.5028(11) 0.169(7) Uani 0.5 1 d PDU C 1
F3B F 0.1094(13) 0.1729(9) 0.4363(7) 0.141(7) Uani 0.5 1 d PDU C 1
F1B F 0.0254(15) 0.1398(6) 0.5080(7) 0.189(11) Uani 0.5 1 d PDU C 1
F6B F -0.0711(11) 0.2084(11) 0.4311(8) 0.169(7) Uani 0.5 1 d PDU C 1
P2BA P 0.0216(8) 0.2755(7) 0.4813(3) 0.190(6) Uani 0.5 1 d PDU C 2
F1BA F -0.0881(13) 0.3288(15) 0.4866(13) 0.274(16) Uani 0.5 1 d PDU C 2
F2BA F 0.0739(17) 0.3383(11) 0.4809(12) 0.289(19) Uani 0.5 1 d PDU C 2
F3BA F 0.036(2) 0.243(2) 0.5449(3) 0.41(3) Uani 0.5 1 d PDU C 2
F4BA F 0.1281(15) 0.2167(10) 0.4789(17) 0.25(2) Uani 0.5 1 d PDU C 2
F5BA F -0.023(3) 0.2098(13) 0.4804(9) 0.230(18) Uani 0.5 1 d PDU C 2
O1AA O 0.6640(10) 0.4513(6) 0.8258(7) 0.194(7) Uani 1 1 d . . .
O1AB O 0.8729(11) 0.8785(6) 0.8004(6) 0.161(5) Uani 1 1 d . . .
C1AA C 0.7247(13) 0.3929(10) 0.8352(6) 0.108(5) Uani 1 1 d . . .
C1AB C 0.9582(15) 0.8794(10) 0.8138(7) 0.118(5) Uani 1 1 d . . .
C2AA C 0.6872(14) 0.3273(8) 0.8338(7) 0.147(6) Uani 1 1 d . . .
H2A1 H 0.612 0.344 0.8237 0.22 Uiso 1 1 calc R . .
H2A2 H 0.7016 0.2882 0.8691 0.22 Uiso 1 1 calc R . .
H2A3 H 0.7244 0.308 0.8077 0.22 Uiso 1 1 calc R . .
C2AB C 1.0489(17) 0.8161(11) 0.8184(10) 0.214(11) Uani 1 1 d . . .
H2A4 H 1.0261 0.7791 0.8095 0.321 Uiso 1 1 calc R . .
H2A5 H 1.0812 0.7943 0.8549 0.321 Uiso 1 1 calc R . .
H2A6 H 1.0998 0.8328 0.7938 0.321 Uiso 1 1 calc R . .
C3AA C 0.8333(13) 0.3834(11) 0.8470(7) 0.149(7) Uani 1 1 d . . .
H3A1 H 0.8431 0.4306 0.8454 0.224 Uiso 1 1 calc R . .
H3A2 H 0.8746 0.3665 0.821 0.224 Uiso 1 1 calc R . .
H3A3 H 0.8562 0.3467 0.8828 0.224 Uiso 1 1 calc R . .
C3AB C 0.9750(14) 0.9419(10) 0.8266(7) 0.141(6) Uani 1 1 d . . .
H3A4 H 0.9078 0.9787 0.8235 0.212 Uiso 1 1 calc R . .
H3A5 H 1.0212 0.9647 0.8017 0.212 Uiso 1 1 calc R . .
H3A6 H 1.007 0.9235 0.863 0.212 Uiso 1 1 calc R . .
O1AC O 0.1549(11) 0.8790(7) 0.6446(8) 0.160(9) Uani 0.5 1 d PDU . .
C1AC C 0.0671(10) 0.8892(8) 0.6281(6) 0.160(9) Uani 0.5 1 d PDU . .
C2AC C 0.0085(12) 0.8420(10) 0.6617(8) 0.120(11) Uani 0.5 1 d PDU . .
H2AA H 0.0527 0.8067 0.6936 0.18 Uiso 0.5 1 calc PR . .
H2AB H -0.0139 0.815 0.6421 0.18 Uiso 0.5 1 calc PR . .
H2AC H -0.053 0.8723 0.6721 0.18 Uiso 0.5 1 calc PR . .
C3AC C 0.0315(13) 0.9471(9) 0.5766(6) 0.096(9) Uani 0.5 1 d PDU . .
H3AA H 0.0888 0.9678 0.562 0.143 Uiso 0.5 1 calc PR . .
H3AB H -0.0269 0.9861 0.5806 0.143 Uiso 0.5 1 calc PR . .
H3AC H 0.0086 0.9264 0.5524 0.143 Uiso 0.5 1 calc PR . .

loop_
_atom_site_aniso_label
_atom_site_aniso_U_11
_atom_site_aniso_U_22
_atom_site_aniso_U_33
_atom_site_aniso_U_23
_atom_site_aniso_U_13
_atom_site_aniso_U_12
Cu1A 0.1742(18) 0.0476(8) 0.0435(8) -0.0087(6) 0.0288(9) -0.0178(9)
Cu1B 0.1023(12) 0.0467(7) 0.0420(7) -0.0112(5) 0.0231(7) -0.0147(7)
Si1 0.214(5) 0.046(2) 0.118(3) -0.0240(19) 0.088(3) -0.025(2)
Si32 0.349(9) 0.148(4) 0.099(3) -0.082(3) 0.100(4) -0.176(6)
N6 0.086(7) 0.051(5) 0.065(6) -0.024(5) 0.018(5) 0.001(5)
N11 0.108(8) 0.042(5) 0.050(5) -0.010(4) 0.021(5) -0.008(5)
N19 0.097(7) 0.039(5) 0.043(5) -0.004(4) 0.003(4) -0.012(4)
N25 0.061(6) 0.039(5) 0.047(5) -0.011(4) 0.015(4) -0.007(4)
C2 0.135(13) 0.062(8) 0.118(11) -0.033(7) 0.047(9) -0.004(8)
C1S 0.22(2) 0.078(10) 0.178(18) -0.045(11) 0.092(17) -0.006(11)
C2S 0.24(2) 0.154(16) 0.146(15) -0.031(12) 0.117(16) -0.010(14)
C3S 0.30(3) 0.17(2) 0.16(2) -0.060(16) -0.01(2) -0.015(19)
C3 0.116(11) 0.034(7) 0.132(11) -0.010(6) 0.065(9) -0.010(6)
C4 0.050(8) 0.052(8) 0.123(11) -0.020(8) 0.040(8) -0.005(6)
C4S 0.29(3) 0.113(14) 0.158(17) -0.079(12) 0.066(17) -0.060(16)
C5 0.089(10) 0.041(7) 0.064(7) 0.004(5) 0.036(7) 0.001(6)
C5S 0.37(4) 0.111(15) 0.31(3) -0.114(18) -0.06(3) -0.038(18)
C6S 0.23(3) 0.15(2) 0.39(4) -0.13(2) 0.08(3) -0.032(19)
C7 0.078(9) 0.045(6) 0.049(6) -0.002(5) 0.019(6) 0.002(6)
C7S 0.192(19) 0.111(12) 0.148(14) -0.062(11) 0.087(13) -0.047(12)
C8 0.057(8) 0.071(8) 0.070(7) -0.007(6) -0.006(6) -0.008(6)
C8SA 0.38(4) 0.107(19) 0.13(2) -0.026(15) 0.18(3) -0.14(2)
C8SB 0.07(3) 0.13(3) 0.33(6) -0.08(4) 0.04(3) 0.01(2)
C9 0.078(9) 0.029(6) 0.131(11) 0.005(6) 0.024(8) -0.014(6)
C9S 0.48(5) 0.28(3) 0.18(2) -0.14(2) 0.15(3) -0.18(3)
C10 0.062(8) 0.059(7) 0.046(6) -0.010(5) -0.001(5) -0.005(5)
C12 0.090(9) 0.036(6) 0.052(6) -0.008(5) 0.016(6) 0.000(5)
C13 0.099(9) 0.039(5) 0.033(5) -0.013(4) 0.018(5) -0.019(5)
C14 0.064(8) 0.049(6) 0.045(6) 0.008(5) -0.006(5) -0.010(5)
C15 0.096(10) 0.071(7) 0.055(6) -0.018(5) 0.012(6) -0.028(7)
C16 0.169(13) 0.040(6) 0.025(5) -0.009(4) 0.017(6) -0.016(7)
C17 0.174(13) 0.036(6) 0.028(5) -0.006(4) 0.010(6) -0.021(7)
C18 0.112(10) 0.031(5) 0.046(6) -0.007(5) 0.010(6) -0.006(5)
C20 0.058(7) 0.044(5) 0.032(5) 0.003(4) 0.006(5) -0.004(5)
C21 0.072(8) 0.067(7) 0.022(5) -0.010(4) 0.010(5) -0.015(6)
C22 0.077(8) 0.056(6) 0.044(6) -0.013(5) 0.007(5) -0.021(6)
C23 0.084(8) 0.038(5) 0.030(5) 0.002(4) 0.003(5) -0.006(5)
C24 0.063(7) 0.033(5) 0.043(6) 0.003(4) 0.005(5) 0.003(5)
C26 0.055(7) 0.049(6) 0.033(5) -0.009(4) 0.009(5) -0.009(5)
C27 0.043(7) 0.054(6) 0.065(7) -0.011(5) 0.006(5) 0.002(5)
C28 0.065(8) 0.062(7) 0.041(5) -0.014(5) 0.025(5) -0.012(5)
C29 0.069(8) 0.065(7) 0.039(5) -0.020(5) 0.008(5) -0.023(6)
C30 0.060(8) 0.059(7) 0.045(6) -0.014(5) 0.006(5) -0.020(6)
C31 0.112(11) 0.091(9) 0.052(7) -0.025(6) 0.023(6) -0.049(8)
C31S 0.21(2) 0.106(13) 0.143(14) -0.029(11) 0.021(14) -0.094(14)
C32S 0.19(2) 0.20(2) 0.153(16) -0.013(15) 0.031(16) -0.112(18)
C33S 0.34(3) 0.183(18) 0.123(13) -0.003(12) -0.035(16) -0.19(2)
C34S 0.34(4) 0.33(3) 0.19(2) -0.14(2) 0.01(3) -0.21(3)
C35S 0.25(3) 0.42(4) 0.18(2) -0.15(2) 0.14(2) -0.15(3)
C36S 0.19(3) 0.54(5) 0.149(19) -0.07(3) -0.12(2) 0.05(3)
C37S 0.28(3) 0.060(11) 0.40(4) -0.115(18) 0.07(3) 0.041(14)
C38S 0.46(5) 0.19(2) 0.25(3) -0.02(2) -0.10(3) -0.13(3)
C39S 0.15(2) 0.32(4) 0.35(4) 0.04(3) 0.12(3) 0.03(2)
O21A 0.148(15) 0.157(13) 0.45(3) -0.087(16) 0.118(17) -0.059(11)
O27A 0.240(19) 0.140(11) 0.32(2) -0.104(12) 0.017(16) -0.086(12)
O30A 0.167(11) 0.125(9) 0.159(10) -0.058(8) 0.010(8) -0.016(8)
O33A 0.140(13) 0.160(10) 0.088(8) -0.056(7) -0.010(8) -0.015(8)
O36A 0.176(12) 0.088(7) 0.114(8) -0.019(6) 0.009(8) -0.059(8)
O39A 0.099(7) 0.084(5) 0.074(5) -0.029(4) 0.011(4) -0.035(4)
N1A 0.257(18) 0.044(6) 0.038(7) -0.014(4) -0.005(8) -0.006(8)
C2A 0.189(19) 0.057(8) 0.089(12) -0.026(8) -0.056(12) -0.005(10)
C3A 0.284(18) 0.089(7) 0.101(8) -0.014(7) -0.096(12) -0.023(9)
C4A 0.284(18) 0.089(7) 0.101(8) -0.014(7) -0.096(12) -0.023(9)
C5A 0.30(3) 0.050(8) 0.057(10) -0.019(7) -0.028(12) 0.003(11)
C6A 0.34(2) 0.091(8) 0.056(7) -0.026(6) -0.013(10) -0.023(11)
C7A 0.46(5) 0.071(7) 0.116(15) -0.045(9) -0.05(2) 0.03(2)
C8A 0.46(5) 0.071(7) 0.116(15) -0.045(9) -0.05(2) 0.03(2)
C9A 0.34(2) 0.091(8) 0.056(7) -0.026(6) -0.013(10) -0.023(11)
C10A 0.44(4) 0.050(8) 0.044(9) -0.021(7) 0.079(16) -0.008(15)
N11A 0.32(2) 0.054(7) 0.061(8) -0.010(6) 0.092(12) -0.010(9)
C12A 0.43(4) 0.054(10) 0.092(14) 0.008(9) 0.14(2) 0.016(16)
C13A 0.41(4) 0.086(12) 0.112(16) -0.007(11) 0.14(2) 0.037(16)
C14A 0.50(5) 0.055(10) 0.108(16) 0.003(9) 0.15(2) -0.015(17)
C15A 0.29(3) 0.049(9) 0.128(15) 0.020(9) 0.172(18) 0.012(11)
C16A 0.174(19) 0.103(12) 0.123(13) -0.035(10) 0.108(14) 0.003(11)
C17A 0.171(19) 0.053(9) 0.20(2) -0.033(10) 0.096(17) -0.005(10)
C18A 0.148(14) 0.094(11) 0.27(2) -0.013(9) 0.139(16) -0.002(10)
C19A 0.148(14) 0.094(11) 0.27(2) -0.013(9) 0.139(16) -0.002(10)
C20A 0.25(3) 0.096(14) 0.25(3) 0.003(15) 0.19(3) 0.041(15)
C22A 0.25(4) 0.38(5) 0.20(3) -0.10(3) 0.05(3) -0.12(3)
C23A 0.17(3) 0.26(3) 0.27(3) -0.09(3) 0.10(3) -0.09(2)
O24A 0.138(14) 0.161(13) 0.40(3) -0.076(16) 0.048(18) -0.048(10)
C25A 0.15(3) 0.43(5) 0.33(4) -0.20(4) -0.06(3) -0.04(3)
C26A 0.16(2) 0.48(5) 0.33(4) -0.28(4) 0.08(2) -0.15(3)
C28A 0.43(3) 0.181(18) 0.22(2) -0.147(18) -0.07(2) 0.03(2)
C29A 0.43(3) 0.181(18) 0.22(2) -0.147(18) -0.07(2) 0.03(2)
C32A 0.146(17) 0.096(12) 0.23(2) -0.058(12) -0.124(17) 0.011(12)
C34A 0.17(3) 0.24(3) 0.115(18) -0.058(17) -0.066(17) -0.03(2)
C35A 0.18(2) 0.158(17) 0.101(12) -0.050(11) 0.044(13) -0.063(15)
C37A 0.124(14) 0.108(11) 0.081(10) -0.026(8) 0.034(10) -0.060(10)
C38A 0.109(11) 0.091(9) 0.097(10) -0.031(7) 0.028(8) -0.056(8)
C40A 0.088(10) 0.084(8) 0.077(8) -0.033(7) -0.004(7) -0.033(7)
C41A 0.086(9) 0.066(7) 0.067(7) -0.038(6) -0.006(6) -0.017(6)
C42A 0.083(9) 0.052(6) 0.075(8) -0.022(6) -0.014(6) -0.009(6)
C43A 0.095(10) 0.075(8) 0.094(9) -0.046(7) -0.050(8) 0.002(7)
C44A 0.151(14) 0.083(9) 0.070(8) -0.015(7) -0.048(8) -0.061(9)
C45A 0.074(9) 0.081(8) 0.112(11) -0.033(8) -0.011(8) -0.034(7)
O21B 0.082(7) 0.088(6) 0.111(7) 0.003(5) -0.018(6) -0.033(5)
O24B 0.098(10) 0.119(8) 0.201(13) -0.057(8) 0.020(8) -0.053(7)
O27B 0.135(9) 0.107(6) 0.057(5) -0.008(4) -0.003(6) -0.068(6)
O30B 0.081(7) 0.077(6) 0.172(9) -0.069(6) 0.004(6) -0.011(5)
O33B 0.081(6) 0.070(4) 0.058(4) -0.022(3) 0.021(4) -0.025(4)
O36B 0.060(6) 0.100(6) 0.084(5) -0.030(5) 0.012(5) -0.007(4)
O39B 0.058(6) 0.125(7) 0.095(6) -0.017(5) 0.020(5) -0.006(5)
N1B 0.105(8) 0.042(5) 0.045(5) -0.002(4) 0.014(6) -0.017(5)
N11B 0.109(9) 0.038(5) 0.063(7) -0.011(4) 0.044(6) -0.019(5)
C2B 0.125(13) 0.063(7) 0.051(7) -0.018(5) 0.009(8) -0.031(8)
C3B 0.158(14) 0.107(10) 0.042(7) -0.013(6) -0.014(8) -0.040(9)
C4B 0.23(2) 0.067(8) 0.043(8) -0.009(6) -0.009(11) -0.031(11)
C5B 0.183(17) 0.075(8) 0.042(8) -0.011(6) 0.028(9) -0.056(10)
C6B 0.178(16) 0.044(6) 0.046(8) -0.012(5) 0.027(9) -0.024(8)
C7B 0.35(4) 0.097(12) 0.075(11) -0.042(8) 0.090(18) -0.105(18)
C8B 0.28(3) 0.093(12) 0.086(13) -0.039(9) 0.100(17) -0.061(15)
C9B 0.22(2) 0.087(10) 0.074(11) -0.033(7) 0.081(13) -0.064(12)
C10B 0.170(16) 0.049(7) 0.066(10) -0.011(6) 0.060(11) -0.037(8)
C12B 0.117(13) 0.075(8) 0.088(10) -0.031(7) 0.044(10) -0.035(8)
C13B 0.153(16) 0.102(11) 0.131(14) -0.024(10) 0.087(14) -0.052(10)
C14B 0.19(2) 0.073(9) 0.155(18) -0.039(10) 0.128(18) -0.048(11)
C15B 0.080(10) 0.069(8) 0.113(12) -0.021(8) 0.035(8) -0.027(7)
C16B 0.039(7) 0.064(7) 0.122(11) -0.002(7) 0.009(7) -0.016(6)
C17B 0.062(9) 0.064(8) 0.083(9) 0.001(6) -0.001(7) -0.011(6)
C18B 0.062(9) 0.068(8) 0.144(14) -0.012(9) -0.006(9) -0.036(7)
C19B 0.066(9) 0.061(8) 0.147(13) 0.021(8) -0.021(9) -0.037(7)
C20B 0.086(11) 0.087(10) 0.111(12) 0.008(8) -0.002(9) -0.039(8)
C22B 0.082(11) 0.077(9) 0.145(14) 0.009(9) -0.007(10) -0.037(8)
C23B 0.087(13) 0.088(10) 0.151(15) 0.001(9) -0.002(11) -0.043(9)
C25B 0.096(16) 0.42(4) 0.112(16) -0.13(2) -0.013(12) -0.09(2)
C26B 0.24(3) 0.202(19) 0.067(10) 0.010(11) -0.048(15) -0.11(2)
C28B 0.149(16) 0.091(10) 0.089(10) -0.016(7) 0.043(10) -0.053(10)
C29B 0.112(12) 0.112(11) 0.073(8) -0.006(8) 0.027(8) -0.013(9)
C31B 0.181(18) 0.102(11) 0.156(15) -0.053(11) 0.028(13) -0.068(12)
C32B 0.169(16) 0.096(10) 0.061(8) -0.018(7) -0.033(9) -0.006(10)
C34B 0.077(10) 0.077(8) 0.095(9) -0.048(7) 0.032(9) -0.019(7)
C35B 0.056(9) 0.079(9) 0.149(13) -0.029(9) 0.032(9) -0.001(7)
C37B 0.042(8) 0.155(12) 0.089(9) -0.024(8) 0.016(8) -0.031(8)
C38B 0.055(9) 0.182(16) 0.113(11) -0.051(10) 0.015(8) -0.059(10)
C40B 0.044(9) 0.134(13) 0.081(10) -0.029(9) -0.026(7) 0.007(8)
C41B 0.048(8) 0.068(7) 0.082(9) -0.022(6) -0.007(6) 0.016(6)
C42B 0.077(9) 0.054(6) 0.061(7) -0.012(6) -0.004(6) 0.019(6)
C43B 0.080(9) 0.081(8) 0.047(7) -0.010(6) -0.014(6) -0.002(7)
C44B 0.103(11) 0.142(12) 0.052(7) -0.032(7) 0.004(7) -0.043(9)
C45B 0.117(13) 0.133(12) 0.069(9) -0.011(8) -0.009(8) -0.061(10)
P1A 0.105(4) 0.090(3) 0.141(4) -0.023(3) 0.024(4) -0.017(2)
F1A 0.233(12) 0.088(6) 0.185(9) -0.033(6) 0.015(8) -0.032(6)
F2A 0.149(8) 0.103(6) 0.111(6) -0.039(4) 0.007(6) -0.006(5)
F3A 0.137(8) 0.154(8) 0.176(9) -0.042(6) 0.078(7) -0.039(6)
F4A 0.135(7) 0.098(6) 0.171(8) 0.001(5) -0.010(6) -0.043(5)
F5A 0.128(8) 0.163(9) 0.203(10) -0.027(7) -0.040(8) -0.053(7)
F6A 0.152(9) 0.193(9) 0.144(8) -0.067(7) 0.036(7) -0.061(7)
F2B 0.143(9) 0.200(11) 0.152(9) -0.010(8) 0.053(7) -0.050(8)
P1B 0.088(8) 0.100(8) 0.111(8) -0.011(6) 0.048(6) -0.033(6)
F5B 0.040(9) 0.100(12) 0.170(16) -0.071(12) 0.048(10) -0.026(8)
F4B 0.092(12) 0.177(15) 0.186(15) -0.064(13) 0.031(12) 0.038(11)
F3B 0.090(13) 0.122(13) 0.187(17) -0.045(12) 0.088(12) -0.009(10)
F1B 0.21(2) 0.110(14) 0.26(2) -0.070(15) 0.19(2) -0.082(14)
F6B 0.092(12) 0.177(15) 0.186(15) -0.064(13) 0.031(12) 0.038(11)
P2BA 0.130(13) 0.164(13) 0.201(15) 0.013(11) 0.007(10) -0.022(10)
F1BA 0.11(2) 0.44(5) 0.32(4) -0.22(4) 0.04(2) -0.03(3)
F2BA 0.18(2) 0.17(2) 0.41(4) 0.04(2) 0.08(3) -0.076(19)
F3BA 0.14(2) 0.45(5) 0.31(4) 0.22(4) 0.00(3) -0.04(3)
F4BA 0.081(17) 0.105(17) 0.47(5) -0.01(2) 0.11(2) -0.022(13)
F5BA 0.29(4) 0.14(2) 0.18(3) 0.06(2) 0.11(3) -0.10(3)
O1AA 0.096(9) 0.075(7) 0.34(2) 0.004(9) 0.003(10) -0.017(6)
O1AB 0.124(10) 0.116(8) 0.221(14) -0.029(8) 0.004(10) -0.040(8)
C1AA 0.078(13) 0.130(14) 0.100(10) -0.022(9) 0.010(9) -0.032(10)
C1AB 0.085(13) 0.139(15) 0.131(13) -0.038(11) 0.030(11) -0.050(12)
C2AA 0.158(17) 0.099(12) 0.162(16) -0.013(10) 0.005(12) -0.045(11)
C2AB 0.17(2) 0.177(19) 0.32(3) -0.16(2) 0.07(2) -0.002(16)
C3AA 0.085(13) 0.22(2) 0.136(14) -0.045(13) 0.012(10) -0.047(12)
C3AB 0.141(16) 0.163(16) 0.151(15) -0.090(13) 0.007(12) -0.048(13)
O1AC 0.19(2) 0.036(8) 0.23(2) -0.026(10) -0.098(18) -0.007(12)
C1AC 0.19(2) 0.036(8) 0.23(2) -0.026(10) -0.098(18) -0.007(12)
C2AC 0.12(2) 0.062(15) 0.093(17) 0.009(13) -0.012(16) 0.058(15)
C3AC 0.044(15) 0.062(14) 0.16(2) -0.033(14) 0.044(15) 0.010(11)

loop_
_atom_type_symbol
_atom_type_description
_atom_type_scat_dispersion_real
_atom_type_scat_dispersion_imag
_atom_type_scat_source
Cu Cu 0.3201 1.2651 'International Tables Vol C Tables 4.2.6.8 and 6.1.1.4'
P P 0.1023 0.0942 'International Tables Vol C Tables 4.2.6.8 and 6.1.1.4'
Si Si 0.0817 0.0704 'International Tables Vol C Tables 4.2.6.8 and 6.1.1.4'
F F 0.0171 0.0103 'International Tables Vol C Tables 4.2.6.8 and 6.1.1.4'
O O 0.0106 0.006 'International Tables Vol C Tables 4.2.6.8 and 6.1.1.4'
N N 0.0061 0.0033 'International Tables Vol C Tables 4.2.6.8 and 6.1.1.4'
C C 0.0033 0.0016 'International Tables Vol C Tables 4.2.6.8 and 6.1.1.4'
H H 0 0 'International Tables Vol C Tables 4.2.6.8 and 6.1.1.4'

loop_
_geom_angle_atom_site_label_1
_geom_angle_atom_site_label_2
_geom_angle_atom_site_label_3
_geom_angle
N6 Cu1A N11A 115.9(5)
N6 Cu1A N1A 139.4(4)
N11A Cu1A N1A 80.3(6)
N6 Cu1A N11 80.7(4)
N11A Cu1A N11 138.8(4)
N1A Cu1A N11 112.4(4)
N25 Cu1B N19 81.1(3)
N25 Cu1B N1B 112.6(3)
N19 Cu1B N1B 137.2(3)
N25 Cu1B N11B 139.2(3)
N19 Cu1B N11B 112.7(4)
N1B Cu1B N11B 83.9(5)
C2 Si1 C7S 110.7(6)
C2 Si1 C1S 106.6(8)
C7S Si1 C1S 114.3(8)
C2 Si1 C4S 105.3(7)
C7S Si1 C4S 108.9(10)
C1S Si1 C4S 110.7(9)
C31 Si32 C34S 108.6(8)
C31 Si32 C31S 107.9(6)
C34S Si32 C31S 118.9(8)
C31 Si32 C37S 106.8(7)
C34S Si32 C37S 106.8(7)
C31S Si32 C37S 107.1(7)
C5 N6 C7 114.7(10)
C5 N6 Cu1A 128.3(8)
C7 N6 Cu1A 114.1(7)
C10 N11 C12 121.6(8)
C10 N11 Cu1A 111.2(6)
C12 N11 Cu1A 124.7(8)
C20 N19 C18 117.9(8)
C20 N19 Cu1B 113.1(6)
C18 N19 Cu1B 125.6(6)
C26 N25 C24 118.5(7)
C26 N25 Cu1B 126.9(6)
C24 N25 Cu1B 112.5(5)
C3 C2 Si1 174.2(14)
C2S C1S C3S 114.6(18)
C2S C1S Si1 106.1(11)
C3S C1S Si1 110.3(13)
C2S C1S H1S 108.6
C3S C1S H1S 108.6
Si1 C1S H1S 108.6
C1S C2S H2S1 109.5
C1S C2S H2S2 109.5
H2S1 C2S H2S2 109.5
C1S C2S H2S3 109.5
H2S1 C2S H2S3 109.5
H2S2 C2S H2S3 109.5
C1S C3S H3S1 109.5
C1S C3S H3S2 109.5
H3S1 C3S H3S2 109.5
C1S C3S H3S3 109.5
H3S1 C3S H3S3 109.5
H3S2 C3S H3S3 109.5
C2 C3 C4 175.2(15)
C9 C4 C5 118.3(11)
C9 C4 C3 124.8(15)
C5 C4 C3 117.0(13)
C6S C4S C5S 109.7(18)
C6S C4S Si1 112.9(14)
C5S C4S Si1 111.1(13)
C6S C4S H4S 107.6
C5S C4S H4S 107.6
Si1 C4S H4S 107.6
N6 C5 C4 123.4(10)
N6 C5 H5 118.3
C4 C5 H5 118.3
C4S C5S H5S1 109.5
C4S C5S H5S2 109.5
H5S1 C5S H5S2 109.5
C4S C5S H5S3 109.5
H5S1 C5S H5S3 109.5
H5S2 C5S H5S3 109.5
C4S C6S H6S1 109.5
C4S C6S H6S2 109.5
H6S1 C6S H6S2 109.5
C4S C6S H6S3 109.5
H6S1 C6S H6S3 109.5
H6S2 C6S H6S3 109.5
N6 C7 C8 123.3(10)
N6 C7 C10 112.1(11)
C8 C7 C10 124.6(9)
C8SA C7S C8SB 119(2)
C8SA C7S C9S 112(2)
C8SB C7S C9S 99(2)
C8SA C7S Si1 109.8(12)
C8SB C7S Si1 110(2)
C9S C7S Si1 106.6(13)
C9 C8 C7 119.9(11)
C9 C8 H8 120
C7 C8 H8 120
C7S C8SA H8S1 109.5
C7S C8SA H8S2 109.5
H8S1 C8SA H8S2 109.5
C7S C8SA H8S3 109.5
H8S1 C8SA H8S3 109.5
H8S2 C8SA H8S3 109.5
C7S C8SB H8S4 109.4
C7S C8SB H8S5 109.5
H8S4 C8SB H8S5 109.5
C7S C8SB H8S6 109.5
H8S4 C8SB H8S6 109.5
H8S5 C8SB H8S6 109.5
C4 C9 C8 120.4(13)
C4 C9 H9 119.8
C8 C9 H9 119.8
C7S C9S H9S1 109.5
C7S C9S H9S2 109.5
H9S1 C9S H9S2 109.5
C7S C9S H9S3 109.5
H9S1 C9S H9S3 109.5
H9S2 C9S H9S3 109.5
N11 C10 C15 120.3(9)
N11 C10 C7 118.7(9)
C15 C10 C7 121.0(10)
N11 C12 C16 119.1(8)
N11 C12 C13 121.2(9)
C16 C12 C13 119.7(9)
C14 C13 C12 116.9(8)
C14 C13 C23 123.8(8)
C12 C13 C23 119.3(9)
C15 C14 C13 122.9(8)
C15 C14 H14 118.6
C13 C14 H14 118.6
C14 C15 C10 117.1(10)
C14 C15 H15 121.4
C10 C15 H15 121.4
C17 C16 C12 121.5(8)
C17 C16 H16 119.3
C12 C16 H16 119.3
C16 C17 C18 122.2(9)
C16 C17 H17 118.9
C18 C17 H17 118.9
N19 C18 C17 118.8(9)
N19 C18 C23 121.7(7)
C17 C18 C23 119.5(9)
N19 C20 C21 120.9(8)
N19 C20 C24 113.5(8)
C21 C20 C24 125.5(7)
C22 C21 C20 122.3(8)
C22 C21 H21 118.9
C20 C21 H21 118.9
C21 C22 C23 118.9(9)
C21 C22 H22 120.5
C23 C22 H22 120.5
C22 C23 C18 118.3(9)
C22 C23 C13 123.9(9)
C18 C23 C13 117.8(7)
N25 C24 C29 120.4(8)
N25 C24 C20 116.0(7)
C29 C24 C20 123.5(9)
N25 C26 C27 123.0(9)
N25 C26 H26 118.5
C27 C26 H26 118.5
C26 C27 C28 117.9(9)
C26 C27 C30 120.1(9)
C28 C27 C30 122.0(8)
C29 C28 C27 119.1(8)
C29 C28 H28 120.5
C27 C28 H28 120.5
C28 C29 C24 121.2(9)
C28 C29 H29 119.4
C24 C29 H29 119.4
C31 C30 C27 175.6(10)
C30 C31 Si32 174.1(12)
C32S C31S C33S 116.0(17)
C32S C31S Si32 114.6(12)
C33S C31S Si32 114.0(12)
C32S C31S H31S 103.3
C33S C31S H31S 103.3
Si32 C31S H31S 103.3
C31S C32S H32A 109.5
C31S C32S H32B 109.5
H32A C32S H32B 109.5
C31S C32S H32C 109.5
H32A C32S H32C 109.5
H32B C32S H32C 109.5
C31S C33S H33A 109.5
C31S C33S H33B 109.5
H33A C33S H33B 109.5
C31S C33S H33C 109.5
H33A C33S H33C 109.5
H33B C33S H33C 109.5
C36S C34S C35S 141(2)
C36S C34S Si32 102.0(11)
C35S C34S Si32 103.3(11)
C36S C34S H34S 101.6
C35S C34S H34S 101.5
Si32 C34S H34S 101.5
C34S C35S H35A 109.5
C34S C35S H35B 109.5
H35A C35S H35B 109.5
C34S C35S H35C 109.5
H35A C35S H35C 109.5
H35B C35S H35C 109.5
C34S C36S H36A 109.5
C34S C36S H36B 109.5
H36A C36S H36B 109.5
C34S C36S H36C 109.5
H36A C36S H36C 109.5
H36B C36S H36C 109.5
C38S C37S C39S 117.3(10)
C38S C37S Si32 117.5(11)
C39S C37S Si32 112.8(10)
C38S C37S H37S 101.9
C39S C37S H37S 101.9
Si32 C37S H37S 101.9
C37S C38S H38A 109.5
C37S C38S H38B 109.5
H38A C38S H38B 109.5
C37S C38S H38C 109.5
H38A C38S H38C 109.5
H38B C38S H38C 109.5
C37S C39S H39A 109.5
C37S C39S H39B 109.5
H39A C39S H39B 109.5
C37S C39S H39C 109.5
H39A C39S H39C 109.5
H39B C39S H39C 109.5
C18A O21A C22A 103(2)
C28A O27A C26A 114.1(15)
C31C O30A C29A 111(2)
C31C O30A C31A 42.0(17)
C29A O30A C31A 96.0(14)
C34A O33A C32A 116.6(19)
C35A O36A C37A 114.7(13)
C40A O39A C38A 118.6(9)
C5A N1A C2A 118.2(18)
C5A N1A Cu1A 111.6(16)
C2A N1A Cu1A 129.8(9)
N1A C2A C3A 123.9(17)
N1A C2A C43A 117.9(14)
C3A C2A C43A 118.2(19)
C4A C3A C2A 114(2)
C4A C3A H31 122.8
C2A C3A H31 122.8
C6A C4A C3A 123(2)
C6A C4A H41 118.4
C3A C4A H41 118.4
N1A C5A C10A 121.4(19)
N1A C5A C6A 121(2)
C10A C5A C6A 117.5(15)
C4A C6A C5A 119.0(18)
C4A C6A C7A 122(3)
C5A C6A C7A 119(3)
C8A C7A C6A 111(4)
C8A C7A H71 124.3
C6A C7A H71 124.3
C9A C8A C7A 131(4)
C9A C8A H8A 114.5
C7A C8A H8A 114.5
C10A C9A C14A 120
C10A C9A C8A 113.9(17)
C14A C9A C8A 126.0(17)
C9A C10A N11A 120
C9A C10A C5A 126.0(12)
N11A C10A C5A 113.9(12)
C12A N11A C10A 120
C12A N11A Cu1A 127.3(8)
C10A N11A Cu1A 112.7(8)
C15A C12A N11A 119.0(11)
C15A C12A C13A 120.9(11)
N11A C12A C13A 120
C12A C13A C14A 120
C12A C13A H131 120
C14A C13A H131 120
C13A C14A C9A 120
C13A C14A H141 120
C9A C14A H141 120
C12A C15A C16A 124.0(10)
C12A C15A C20A 115.7(10)
C16A C15A C20A 120
C15A C16A C17A 120
C15A C16A H161 120
C17A C16A H161 120
C18A C17A C16A 120
C18A C17A H171 120
C16A C17A H171 120
C17A C18A C19A 120
C17A C18A O21A 115.5(13)
C19A C18A O21A 124.4(13)
C18A C19A C20A 120
C18A C19A H191 120
C20A C19A H191 120
C19A C20A C15A 120
C19A C20A H201 120
C15A C20A H201 120
O21A C22A C23A 94(2)
O21A C22A H221 112.9
C23A C22A H221 112.9
O21A C22A H222 112.8
C23A C22A H222 112.9
H221 C22A H222 110.3
O24A C23A C22A 107.1(18)
O24A C23A H231 110.3
C22A C23A H231 110.3
O24A C23A H232 110.3
C22A C23A H232 110.3
H231 C23A H232 108.5
C25A O24A C23A 109.2(15)
O24A C25A C26A 109(3)
O24A C25A H251 109.9
C26A C25A H251 109.9
O24A C25A H252 109.9
C26A C25A H252 109.9
H251 C25A H252 108.3
O27A C26A C25A 104.2(14)
O27A C26A H261 110.9
C25A C26A H261 110.9
O27A C26A H262 110.9
C25A C26A H262 110.9
H261 C26A H262 108.9
O27A C28A C29A 109.2(18)
O27A C28A H281 109.8
C29A C28A H281 109.8
O27A C28A H282 109.8
C29A C28A H282 109.8
H281 C28A H282 108.3
C28A C29A O30A 104(2)
C28A C29A H291 110.9
O30A C29A H291 110.9
C28A C29A H292 110.9
O30A C29A H292 110.9
H291 C29A H292 108.9
C32A C31A O30A 120(3)
C32A C31A H313 107.4
O30A C31A H313 107.4
C32A C31A H314 107.4
O30A C31A H314 107.4
H313 C31A H314 106.9
O30A C31C C32A 109(3)
O30A C31C H311 109.9
C32A C31C H311 109.9
O30A C31C H312 109.9
C32A C31C H312 109.9
H311 C31C H312 108.3
C31A C32A O33A 115(3)
C31A C32A C31C 46(2)
O33A C32A C31C 117(2)
O33A C34A C35A 115(2)
O33A C34A H341 108.5
C35A C34A H341 108.5
O33A C34A H342 108.5
C35A C34A H342 108.5
H341 C34A H342 107.5
O36A C35A C34A 113.7(18)
O36A C35A H351 108.8
C34A C35A H351 108.8
O36A C35A H352 108.8
C34A C35A H352 108.8
H351 C35A H352 107.7
O36A C37A C38A 112.9(12)
O36A C37A H371 109
C38A C37A H371 109
O36A C37A H372 109
C38A C37A H372 109
H371 C37A H372 107.8
O39A C38A C37A 106.1(9)
O39A C38A H381 110.5
C37A C38A H381 110.5
O39A C38A H382 110.5
C37A C38A H382 110.5
H381 C38A H382 108.7
O39A C40A C41A 115.0(10)
O39A C40A C45A 127.4(11)
C41A C40A C45A 117.6(11)
C42A C41A C40A 121.4(10)
C42A C41A H411 119.3
C40A C41A H411 119.3
C41A C42A C43A 118.8(11)
C41A C42A H421 120.6
C43A C42A H421 120.6
C44A C43A C42A 119.5(11)
C44A C43A C2A 120.3(12)
C42A C43A C2A 120.1(13)
C45A C44A C43A 121.7(11)
C45A C44A H441 119.1
C43A C44A H441 119.1
C44A C45A C40A 120.9(11)
C44A C45A H451 119.6
C40A C45A H451 119.6
C18B O21B C22B 118.4(10)
C23B O24B C25B 109.6(14)
C26B O27B C28B 117.7(15)
C29B O30B C31B 104.1(11)
C34B O33B C32B 114.0(10)
C37B O36B C35B 117.8(10)
C40B O39B C38B 118.2(12)
C2B N1B C6B 120.4(11)
C2B N1B Cu1B 131.8(7)
C6B N1B Cu1B 107.6(10)
C10B N11B C12B 119.6(12)
C10B N11B Cu1B 110.0(10)
C12B N11B Cu1B 130.2(9)
N1B C2B C3B 121.8(12)
N1B C2B C43B 117.8(11)
C3B C2B C43B 120.3(14)
C4B C3B C2B 118.9(15)
C4B C3B H33 120.6
C2B C3B H33 120.6
C3B C4B C5B 121.3(13)
C3B C4B H43 119.3
C5B C4B H43 119.3
C4B C5B C6B 119.1(13)
C4B C5B C7B 122.7(17)
C6B C5B C7B 118.1(18)
N1B C6B C10B 119.6(12)
N1B C6B C5B 118.5(16)
C10B C6B C5B 121.9(14)
C8B C7B C5B 121(2)
C8B C7B H73 119.5
C5B C7B H73 119.5
C7B C8B C9B 121.1(18)
C7B C8B H83 119.5
C9B C8B H83 119.5
C14B C9B C10B 116.6(18)
C14B C9B C8B 123.1(17)
C10B C9B C8B 120(2)
N11B C10B C9B 123.9(19)
N11B C10B C6B 118.8(11)
C9B C10B C6B 117.3(17)
N11B C12B C15B 118.6(12)
N11B C12B C13B 121.4(16)
C15B C12B C13B 119.9(17)
C12B C13B C14B 116.4(18)
C12B C13B H133 121.8
C14B C13B H133 121.8
C9B C14B C13B 122.1(15)
C9B C14B H143 118.9
C13B C14B H143 118.9
C20B C15B C12B 120.7(12)
C20B C15B C16B 115.5(15)
C12B C15B C16B 123.8(13)
C17B C16B C15B 120.8(13)
C17B C16B H163 119.6
C15B C16B H163 119.6
C18B C17B C16B 121.8(12)
C18B C17B H173 119.1
C16B C17B H173 119.1
C17B C18B O21B 114.5(12)
C17B C18B C19B 118.8(16)
O21B C18B C19B 126.7(13)
C20B C19B C18B 119.1(13)
C20B C19B H193 120.5
C18B C19B H193 120.5
C19B C20B C15B 123.9(13)
C19B C20B H203 118.1
C15B C20B H203 118.1
C23B C22B O21B 106.3(11)
C23B C22B H223 110.5
O21B C22B H223 110.5
C23B C22B H224 110.5
O21B C22B H224 110.5
H223 C22B H224 108.7
O24B C23B C22B 110.1(15)
O24B C23B H233 109.7
C22B C23B H233 109.7
O24B C23B H234 109.6
C22B C23B H234 109.7
H233 C23B H234 108.2
O24B C25B C26B 114.2(18)
O24B C25B H253 108.7
C26B C25B H253 108.7
O24B C25B H254 108.7
C26B C25B H254 108.7
H253 C25B H254 107.6
O27B C26B C25B 118.7(19)
O27B C26B H263 107.6
C25B C26B H263 107.6
O27B C26B H264 107.6
C25B C26B H264 107.6
H263 C26B H264 107.1
O27B C28B C29B 116.3(12)
O27B C28B H283 108.2
C29B C28B H283 108.2
O27B C28B H284 108.2
C29B C28B H284 108.2
H283 C28B H284 107.4
O30B C29B C28B 108.2(11)
O30B C29B H293 110.1
C28B C29B H293 110.1
O30B C29B H294 110.1
C28B C29B H294 110.1
H293 C29B H294 108.4
C32B C31B O30B 99.9(13)
C32B C31B H315 111.8
O30B C31B H315 111.8
C32B C31B H316 111.8
O30B C31B H316 111.8
H315 C31B H316 109.5
C31B C32B O33B 116.2(13)
C31B C32B H323 108.2
O33B C32B H323 108.2
C31B C32B H324 108.2
O33B C32B H324 108.2
H323 C32B H324 107.4
O33B C34B C35B 107.7(10)
O33B C34B H343 110.2
C35B C34B H343 110.2
O33B C34B H344 110.2
C35B C34B H344 110.2
H343 C34B H344 108.5
O36B C35B C34B 112.7(10)
O36B C35B H353 109
C34B C35B H353 109
O36B C35B H354 109
C34B C35B H354 109
H353 C35B H354 107.8
O36B C37B C38B 113.6(10)
O36B C37B H373 108.8
C38B C37B H373 108.8
O36B C37B H374 108.8
C38B C37B H374 108.8
H373 C37B H374 107.7
O39B C38B C37B 108.3(12)
O39B C38B H383 110
C37B C38B H383 110
O39B C38B H384 110
C37B C38B H384 110
H383 C38B H384 108.4
C45B C40B C41B 119.9(13)
C45B C40B O39B 122.9(15)
C41B C40B O39B 117.1(14)
C42B C41B C40B 116.8(12)
C42B C41B H413 121.6
C40B C41B H413 121.6
C41B C42B C43B 125.3(12)
C41B C42B H423 117.4
C43B C42B H423 117.4
C42B C43B C44B 116.7(11)
C42B C43B C2B 125.1(12)
C44B C43B C2B 118.2(11)
C45B C44B C43B 118.7(13)
C45B C44B H443 120.7
C43B C44B H443 120.7
C40B C45B C44B 122.5(14)
C40B C45B H453 118.8
C44B C45B H453 118.8
F3A P1A F1A 92.0(6)
F3A P1A F4A 90.1(5)
F1A P1A F4A 177.6(6)
F3A P1A F6A 174.5(6)
F1A P1A F6A 92.9(6)
F4A P1A F6A 85.0(5)
F3A P1A F2A 94.2(6)
F1A P1A F2A 89.9(6)
F4A P1A F2A 88.7(5)
F6A P1A F2A 88.4(5)
F3A P1A F5A 89.2(7)
F1A P1A F5A 91.1(6)
F4A P1A F5A 90.1(5)
F6A P1A F5A 88.1(6)
F2A P1A F5A 176.4(6)
P1B F2B P2BA 52.5(6)
F3B P1B F4B 93.0(13)
F3B P1B F5B 176.4(11)
F4B P1B F5B 85.7(12)
F3B P1B F6B 92.5(11)
F4B P1B F6B 171.0(16)
F5B P1B F6B 88.4(10)
F3B P1B F1B 86.8(8)
F4B P1B F1B 84.6(16)
F5B P1B F1B 89.7(9)
F6B P1B F1B 88.7(13)
F3B P1B F2B 96.5(8)
F4B P1B F2B 97.8(14)
F5B P1B F2B 87.0(8)
F6B P1B F2B 88.6(10)
F1B P1B F2B 175.8(9)
F3BA P2BA F2BA 89.6(18)
F3BA P2BA F5BA 91.5(17)
F2BA P2BA F5BA 175.9(13)
F3BA P2BA F1BA 87.1(18)
F2BA P2BA F1BA 87.8(14)
F5BA P2BA F1BA 96.2(16)
F3BA P2BA F4BA 90(2)
F2BA P2BA F4BA 96.0(14)
F5BA P2BA F4BA 80.1(15)
F1BA P2BA F4BA 175.4(12)
F3BA P2BA F2B 172.5(19)
F2BA P2BA F2B 97.3(13)
F5BA P2BA F2B 81.5(8)
F1BA P2BA F2B 96.3(13)
F4BA P2BA F2B 85.8(17)
O1AA C1AA C3AA 119.8(17)
O1AA C1AA C2AA 119.7(15)
C3AA C1AA C2AA 120.5(16)
O1AB C1AB C2AB 119.0(19)
O1AB C1AB C3AB 122.5(17)
C2AB C1AB C3AB 118.5(18)
C1AA C2AA H2A1 109.5
C1AA C2AA H2A2 109.5
H2A1 C2AA H2A2 109.5
C1AA C2AA H2A3 109.5
H2A1 C2AA H2A3 109.5
H2A2 C2AA H2A3 109.5
C1AB C2AB H2A4 109.5
C1AB C2AB H2A5 109.5
H2A4 C2AB H2A5 109.5
C1AB C2AB H2A6 109.5
H2A4 C2AB H2A6 109.5
H2A5 C2AB H2A6 109.5
C1AA C3AA H3A1 109.5
C1AA C3AA H3A2 109.5
H3A1 C3AA H3A2 109.5
C1AA C3AA H3A3 109.5
H3A1 C3AA H3A3 109.5
H3A2 C3AA H3A3 109.5
C1AB C3AB H3A4 109.5
C1AB C3AB H3A5 109.5
H3A4 C3AB H3A5 109.5
C1AB C3AB H3A6 109.5
H3A4 C3AB H3A6 109.5
H3A5 C3AB H3A6 109.5
O1AC C1AC C2AC 116.46(10)
O1AC C1AC C3AC 116.45(10)
C2AC C1AC C3AC 127.08(10)
C1AC C2AC H2AA 109.5
C1AC C2AC H2AB 109.5
H2AA C2AC H2AB 109.5
C1AC C2AC H2AC 109.5
H2AA C2AC H2AC 109.5
H2AB C2AC H2AC 109.5
C1AC C3AC H3AA 109.5
C1AC C3AC H3AB 109.5
H3AA C3AC H3AB 109.5
C1AC C3AC H3AC 109.5
H3AA C3AC H3AC 109.5
H3AB C3AC H3AC 109.5

loop_
_geom_bond_atom_site_label_1
_geom_bond_atom_site_label_2
_geom_bond_distance
Cu1A N6 2.030(9)
Cu1A N11A 2.042(7)
Cu1A N1A 2.049(18)
Cu1A N11 2.076(8)
Cu1B N25 2.039(7)
Cu1B N19 2.045(8)
Cu1B N1B 2.053(10)
Cu1B N11B 2.079(9)
Si1 C2 1.880(15)
Si1 C7S 1.893(9)
Si1 C1S 1.899(9)
Si1 C4S 1.903(10)
Si32 C31 1.842(13)
Si32 C34S 1.875(9)
Si32 C31S 1.895(8)
Si32 C37S 1.946(9)
N6 C5 1.364(13)
N6 C7 1.363(13)
N11 C10 1.307(13)
N11 C12 1.359(12)
N19 C20 1.366(10)
N19 C18 1.367(12)
N25 C26 1.345(11)
N25 C24 1.355(11)
C2 C3 1.180(15)
C1S C2S 1.59(2)
C1S C3S 1.59(3)
C1S H1S 1
C2S H2S1 0.98
C2S H2S2 0.98
C2S H2S3 0.98
C3S H3S1 0.98
C3S H3S2 0.98
C3S H3S3 0.98
C3 C4 1.439(16)
C4 C9 1.338(17)
C4 C5 1.413(16)
C4S C6S 1.53(3)
C4S C5S 1.61(2)
C4S H4S 1
C5 H5 0.95
C5S H5S1 0.98
C5S H5S2 0.98
C5S H5S3 0.98
C6S H6S1 0.98
C6S H6S2 0.98
C6S H6S3 0.98
C7 C8 1.377(15)
C7 C10 1.478(14)
C7S C8SA 1.51(2)
C7S C8SB 1.58(4)
C7S C9S 1.63(3)
C8 C9 1.346(14)
C8 H8 0.95
C8SA H8S1 0.98
C8SA H8S2 0.98
C8SA H8S3 0.98
C8SB H8S4 0.98
C8SB H8S5 0.98
C8SB H8S6 0.98
C9 H9 0.95
C9S H9S1 0.98
C9S H9S2 0.98
C9S H9S3 0.98
C10 C15 1.476(13)
C12 C16 1.393(14)
C12 C13 1.434(12)
C13 C14 1.372(13)
C13 C23 1.448(13)
C14 C15 1.367(13)
C14 H14 0.95
C15 H15 0.95
C16 C17 1.341(14)
C16 H16 0.95
C17 C18 1.408(12)
C17 H17 0.95
C18 C23 1.437(13)
C20 C21 1.390(13)
C20 C24 1.469(13)
C21 C22 1.349(12)
C21 H21 0.95
C22 C23 1.385(12)
C22 H22 0.95
C24 C29 1.411(12)
C26 C27 1.387(12)
C26 H26 0.95
C27 C28 1.418(13)
C27 C30 1.424(15)
C28 C29 1.326(12)
C28 H28 0.95
C29 H29 0.95
C30 C31 1.186(13)
C31S C32S 1.43(2)
C31S C33S 1.49(2)
C31S H31S 1
C32S H32A 0.98
C32S H32B 0.98
C32S H32C 0.98
C33S H33A 0.98
C33S H33B 0.98
C33S H33C 0.98
C34S C36S 1.523(10)
C34S C35S 1.551(10)
C34S H34S 1
C35S H35A 0.98
C35S H35B 0.98
C35S H35C 0.98
C36S H36A 0.98
C36S H36B 0.98
C36S H36C 0.98
C37S C38S 1.508(9)
C37S C39S 1.526(10)
C37S H37S 1
C38S H38A 0.98
C38S H38B 0.98
C38S H38C 0.98
C39S H39A 0.98
C39S H39B 0.98
C39S H39C 0.98
O21A C18A 1.41(3)
O21A C22A 1.456(18)
O27A C28A 1.38(2)
O27A C26A 1.426(13)
O30A C31C 1.37(3)
O30A C29A 1.52(3)
O30A C31A 1.61(3)
O33A C34A 1.12(2)
O33A C32A 1.36(2)
O36A C35A 1.354(18)
O36A C37A 1.377(16)
O39A C40A 1.366(13)
O39A C38A 1.467(12)
N1A C5A 1.308(17)
N1A C2A 1.37(2)
C2A C3A 1.48(2)
C2A C43A 1.49(2)
C3A C4A 1.38(2)
C3A H31 0.95
C4A C6A 1.31(3)
C4A H41 0.95
C5A C10A 1.39(2)
C5A C6A 1.51(3)
C6A C7A 1.53(3)
C7A C8A 1.41(5)
C7A H71 0.95
C8A C9A 1.40(4)
C8A H8A 0.95
C9A C10A 1.39
C9A C14A 1.39
C10A N11A 1.39
N11A C12A 1.39
C12A C15A 1.372(19)
C12A C13A 1.39
C13A C14A 1.39
C13A H131 0.95
C14A H141 0.95
C15A C16A 1.39
C15A C20A 1.39
C16A C17A 1.39
C16A H161 0.95
C17A C18A 1.39
C17A H171 0.95
C18A C19A 1.39
C19A C20A 1.39
C19A H191 0.95
C20A H201 0.95
C22A C23A 1.487(18)
C22A H221 0.99
C22A H222 0.99
C23A O24A 1.45(2)
C23A H231 0.99
C23A H232 0.99
O24A C25A 1.423(17)
C25A C26A 1.519(13)
C25A H251 0.99
C25A H252 0.99
C26A H261 0.99
C26A H262 0.99
C28A C29A 1.48(3)
C28A H281 0.99
C28A H282 0.99
C29A H291 0.99
C29A H292 0.99
C31A C32A 1.10(3)
C31A H313 0.99
C31A H314 0.99
C31C C32A 1.522(19)
C31C H311 0.99
C31C H312 0.99
C34A C35A 1.59(3)
C34A H341 0.99
C34A H342 0.99
C35A H351 0.99
C35A H352 0.99
C37A C38A 1.499(17)
C37A H371 0.99
C37A H372 0.99
C38A H381 0.99
C38A H382 0.99
C40A C41A 1.408(15)
C40A C45A 1.415(16)
C41A C42A 1.381(14)
C41A H411 0.95
C42A C43A 1.397(15)
C42A H421 0.95
C43A C44A 1.398(17)
C44A C45A 1.327(16)
C44A H441 0.95
C45A H451 0.95
O21B C18B 1.371(16)
O21B C22B 1.486(16)
O24B C23B 1.353(16)
O24B C25B 1.44(2)
O27B C26B 1.309(19)
O27B C28B 1.383(16)
O30B C29B 1.395(15)
O30B C31B 1.469(16)
O33B C34B 1.365(12)
O33B C32B 1.481(14)
O36B C37B 1.421(14)
O36B C35B 1.440(15)
O39B C40B 1.395(15)
O39B C38B 1.432(15)
N1B C2B 1.315(14)
N1B C6B 1.415(16)
N11B C10B 1.340(17)
N11B C12B 1.344(16)
C2B C3B 1.437(16)
C2B C43B 1.460(16)
C3B C4B 1.34(2)
C3B H33 0.95
C4B C5B 1.40(2)
C4B H43 0.95
C5B C6B 1.425(18)
C5B C7B 1.44(2)
C6B C10B 1.418(19)
C7B C8B 1.32(3)
C7B H73 0.95
C8B C9B 1.46(3)
C8B H83 0.95
C9B C14B 1.35(2)
C9B C10B 1.405(18)
C12B C15B 1.410(18)
C12B C13B 1.418(18)
C13B C14B 1.43(3)
C13B H133 0.95
C14B H143 0.95
C15B C20B 1.378(18)
C15B C16B 1.431(16)
C16B C17B 1.375(16)
C16B H163 0.95
C17B C18B 1.357(16)
C17B H173 0.95
C18B C19B 1.409(18)
C19B C20B 1.369(18)
C19B H193 0.95
C20B H203 0.95
C22B C23B 1.46(2)
C22B H223 0.99
C22B H224 0.99
C23B H233 0.99
C23B H234 0.99
C25B C26B 1.44(3)
C25B H253 0.99
C25B H254 0.99
C26B H263 0.99
C26B H264 0.99
C28B C29B 1.478(16)
C28B H283 0.99
C28B H284 0.99
C29B H293 0.99
C29B H294 0.99
C31B C32B 1.429(18)
C31B H315 0.99
C31B H316 0.99
C32B H323 0.99
C32B H324 0.99
C34B C35B 1.486(17)
C34B H343 0.99
C34B H344 0.99
C35B H353 0.99
C35B H354 0.99
C37B C38B 1.505(17)
C37B H373 0.99
C37B H374 0.99
C38B H383 0.99
C38B H384 0.99
C40B C45B 1.359(18)
C40B C41B 1.391(17)
C41B C42B 1.371(15)
C41B H413 0.95
C42B C43B 1.370(15)
C42B H423 0.95
C43B C44B 1.405(16)
C44B C45B 1.388(17)
C44B H443 0.95
C45B H453 0.95
P1A F3A 1.518(9)
P1A F1A 1.584(9)
P1A F4A 1.589(8)
P1A F6A 1.604(10)
P1A F2A 1.607(10)
P1A F5A 1.617(11)
F2B P1B 1.6005(11)
F2B P2BA 1.606(4)
P1B F3B 1.6000(11)
P1B F4B 1.6000(11)
P1B F5B 1.6000(7)
P1B F6B 1.6000(11)
P1B F1B 1.6002(10)
P2BA F3BA 1.6002(11)
P2BA F2BA 1.6007(10)
P2BA F5BA 1.6007(10)
P2BA F1BA 1.6008(10)
P2BA F4BA 1.6009(10)
O1AA C1AA 1.177(17)
O1AB C1AB 1.211(17)
C1AA C3AA 1.439(19)
C1AA C2AA 1.55(2)
C1AB C2AB 1.47(2)
C1AB C3AB 1.49(2)
C2AA H2A1 0.98
C2AA H2A2 0.98
C2AA H2A3 0.98
C2AB H2A4 0.98
C2AB H2A5 0.98
C2AB H2A6 0.98
C3AA H3A1 0.98
C3AA H3A2 0.98
C3AA H3A3 0.98
C3AB H3A4 0.98
C3AB H3A5 0.98
C3AB H3A6 0.98
O1AC C1AC 1.2013(9)
C1AC C2AC 1.4516(9)
C1AC C3AC 1.4516(9)
C2AC H2AA 0.98
C2AC H2AB 0.98
C2AC H2AC 0.98
C3AC H3AA 0.98
C3AC H3AB 0.98
C3AC H3AC 0.98

loop_
_geom_torsion_atom_site_label_1
_geom_torsion_atom_site_label_2
_geom_torsion_atom_site_label_3
_geom_torsion_atom_site_label_4
_geom_torsion
N11A Cu1A N6 C5 25.9(10)
N1A Cu1A N6 C5 -80.3(10)
N11 Cu1A N6 C5 166.1(9)
N11A Cu1A N6 C7 -133.4(7)
N1A Cu1A N6 C7 120.4(8)
N11 Cu1A N6 C7 6.8(7)
N6 Cu1A N11 C10 4.6(7)
N11A Cu1A N11 C10 123.5(9)
N1A Cu1A N11 C10 -135.2(8)
N6 Cu1A N11 C12 167.0(8)
N11A Cu1A N11 C12 -74.1(11)
N1A Cu1A N11 C12 27.2(9)
N25 Cu1B N19 C20 7.5(7)
N1B Cu1B N19 C20 121.2(7)
N11B Cu1B N19 C20 -132.4(7)
N25 Cu1B N19 C18 166.0(9)
N1B Cu1B N19 C18 -80.3(10)
N11B Cu1B N19 C18 26.1(9)
N19 Cu1B N25 C26 167.7(8)
N1B Cu1B N25 C26 30.0(8)
N11B Cu1B N25 C26 -77.8(10)
N19 Cu1B N25 C24 4.8(7)
N1B Cu1B N25 C24 -132.8(7)
N11B Cu1B N25 C24 119.3(8)
C7S Si1 C2 C3 127(12)
C1S Si1 C2 C3 -108(12)
C4S Si1 C2 C3 9(12)
C2 Si1 C1S C2S 65.0(15)
C7S Si1 C1S C2S -172.4(13)
C4S Si1 C1S C2S -49.0(16)
C2 Si1 C1S C3S -59.6(15)
C7S Si1 C1S C3S 63.0(16)
C4S Si1 C1S C3S -173.6(14)
Si1 C2 C3 C4 3E1(3)
C2 C3 C4 C9 -43(18)
C2 C3 C4 C5 136(18)
C2 Si1 C4S C6S 60.8(18)
C7S Si1 C4S C6S -58.0(18)
C1S Si1 C4S C6S 175.6(16)
C2 Si1 C4S C5S -175.4(15)
C7S Si1 C4S C5S 65.8(17)
C1S Si1 C4S C5S -60.6(18)
C7 N6 C5 C4 -0.3(14)
Cu1A N6 C5 C4 -159.5(8)
C9 C4 C5 N6 -0.1(16)
C3 C4 C5 N6 -178.7(9)
C5 N6 C7 C8 1.2(14)
Cu1A N6 C7 C8 163.5(9)
C5 N6 C7 C10 -177.9(8)
Cu1A N6 C7 C10 -15.7(10)
C2 Si1 C7S C8SA 166.8(19)
C1S Si1 C7S C8SA 46(2)
C4S Si1 C7S C8SA -78(2)
C2 Si1 C7S C8SB -60(2)
C1S Si1 C7S C8SB 179(2)
C4S Si1 C7S C8SB 55(2)
C2 Si1 C7S C9S 45.6(17)
C1S Si1 C7S C9S -74.7(17)
C4S Si1 C7S C9S 161.0(15)
N6 C7 C8 C9 -1.7(16)
C10 C7 C8 C9 177.3(10)
C5 C4 C9 C8 -0.3(16)
C3 C4 C9 C8 178.1(10)
C7 C8 C9 C4 1.2(17)
C12 N11 C10 C15 -0.8(16)
Cu1A N11 C10 C15 162.3(8)
C12 N11 C10 C7 -178.0(9)
Cu1A N11 C10 C7 -14.9(12)
N6 C7 C10 N11 20.9(13)
C8 C7 C10 N11 -158.2(10)
N6 C7 C10 C15 -156.2(9)
C8 C7 C10 C15 24.7(16)
C10 N11 C12 C16 -179.2(10)
Cu1A N11 C12 C16 20.1(14)
C10 N11 C12 C13 1.3(16)
Cu1A N11 C12 C13 -159.3(8)
N11 C12 C13 C14 -0.1(15)
C16 C12 C13 C14 -179.6(10)
N11 C12 C13 C23 178.5(9)
C16 C12 C13 C23 -0.9(15)
C12 C13 C14 C15 -1.7(16)
C23 C13 C14 C15 179.7(10)
C13 C14 C15 C10 2.2(16)
N11 C10 C15 C14 -1.0(16)
C7 C10 C15 C14 176.1(10)
N11 C12 C16 C17 -178.7(11)
C13 C12 C16 C17 0.7(17)
C12 C16 C17 C18 0.8(19)
C20 N19 C18 C17 179.8(10)
Cu1B N19 C18 C17 22.2(14)
C20 N19 C18 C23 3.1(14)
Cu1B N19 C18 C23 -154.5(8)
C16 C17 C18 N19 -178.8(11)
C16 C17 C18 C23 -2.0(18)
C18 N19 C20 C21 -2.0(14)
Cu1B N19 C20 C21 158.2(7)
C18 N19 C20 C24 -177.9(8)
Cu1B N19 C20 C24 -17.6(10)
N19 C20 C21 C22 0.3(15)
C24 C20 C21 C22 175.6(9)
C20 C21 C22 C23 0.4(15)
C21 C22 C23 C18 0.6(15)
C21 C22 C23 C13 179.7(9)
N19 C18 C23 C22 -2.4(15)
C17 C18 C23 C22 -179.1(10)
N19 C18 C23 C13 178.5(9)
C17 C18 C23 C13 1.8(15)
C14 C13 C23 C22 -0.9(17)
C12 C13 C23 C22 -179.5(10)
C14 C13 C23 C18 178.3(10)
C12 C13 C23 C18 -0.3(14)
C26 N25 C24 C29 -1.2(13)
Cu1B N25 C24 C29 163.3(7)
C26 N25 C24 C20 179.7(8)
Cu1B N25 C24 C20 -15.9(10)
N19 C20 C24 N25 22.6(12)
C21 C20 C24 N25 -153.0(9)
N19 C20 C24 C29 -156.5(9)
C21 C20 C24 C29 27.9(15)
C24 N25 C26 C27 0.6(14)
Cu1B N25 C26 C27 -161.4(7)
N25 C26 C27 C28 1.0(14)
N25 C26 C27 C30 -177.9(9)
C26 C27 C28 C29 -2.0(14)
C30 C27 C28 C29 176.9(9)
C27 C28 C29 C24 1.4(15)
N25 C24 C29 C28 0.1(15)
C20 C24 C29 C28 179.3(9)
C26 C27 C30 C31 4(16)
C28 C27 C30 C31 -175(16)
C27 C30 C31 Si32 8E1(2)
C34S Si32 C31 C30 -116(9)
C31S Si32 C31 C30 114(9)
C37S Si32 C31 C30 -1(9)
C31 Si32 C31S C32S 39.9(18)
C34S Si32 C31S C32S -84.3(18)
C37S Si32 C31S C32S 154.6(16)
C31 Si32 C31S C33S 177.0(14)
C34S Si32 C31S C33S 52.7(18)
C37S Si32 C31S C33S -68.4(15)
C31 Si32 C34S C36S -72(2)
C31S Si32 C34S C36S 52(2)
C37S Si32 C34S C36S 173.6(19)
C31 Si32 C34S C35S 78.9(18)
C31S Si32 C34S C35S -157.2(16)
C37S Si32 C34S C35S -36.0(19)
C31 Si32 C37S C38S -178.1(15)
C34S Si32 C37S C38S -62.0(18)
C31S Si32 C37S C38S 66.4(16)
C31 Si32 C37S C39S 40.7(17)
C34S Si32 C37S C39S 156.8(16)
C31S Si32 C37S C39S -74.8(16)
N6 Cu1A N1A C5A 118.8(9)
N11A Cu1A N1A C5A 0.1(8)
N11 Cu1A N1A C5A -139.0(8)
N6 Cu1A N1A C2A -68.4(14)
N11A Cu1A N1A C2A 172.8(12)
N11 Cu1A N1A C2A 33.8(13)
C5A N1A C2A C3A -1(2)
Cu1A N1A C2A C3A -173.8(9)
C5A N1A C2A C43A 178.7(10)
Cu1A N1A C2A C43A 6.3(19)
N1A C2A C3A C4A -3(2)
C43A C2A C3A C4A 176.9(13)
C2A C3A C4A C6A 7(3)
C2A N1A C5A C10A -173.7(12)
Cu1A N1A C5A C10A 0.1(14)
C2A N1A C5A C6A 2.1(19)
Cu1A N1A C5A C6A 175.8(10)
C3A C4A C6A C5A -7(3)
C3A C4A C6A C7A -179.7(17)
N1A C5A C6A C4A 2(2)
C10A C5A C6A C4A 177.8(16)
N1A C5A C6A C7A 174.9(16)
C10A C5A C6A C7A -9(2)
C4A C6A C7A C8A -177(3)
C5A C6A C7A C8A 10(4)
C6A C7A C8A C9A -10(5)
C7A C8A C9A C10A 7(4)
C7A C8A C9A C14A -175(3)
C14A C9A C10A N11A 0
C8A C9A C10A N11A 177.9(15)
C14A C9A C10A C5A 176.8(11)
C8A C9A C10A C5A -5.3(15)
N1A C5A C10A C9A -177.2(8)
C6A C5A C10A C9A 6.9(15)
N1A C5A C10A N11A -0.2(15)
C6A C5A C10A N11A -176.1(10)
C9A C10A N11A C12A 0
C5A C10A N11A C12A -177.2(10)
C9A C10A N11A Cu1A 177.4(5)
C5A C10A N11A Cu1A 0.2(9)
N6 Cu1A N11A C12A 36.4(6)
N1A Cu1A N11A C12A 177.0(6)
N11 Cu1A N11A C12A -69.9(8)
N6 Cu1A N11A C10A -140.8(5)
N1A Cu1A N11A C10A -0.2(5)
N11 Cu1A N11A C10A 112.9(8)
C10A N11A C12A C15A -177.3(11)
Cu1A N11A C12A C15A 5.7(11)
C10A N11A C12A C13A 0
Cu1A N11A C12A C13A -177.0(6)
C15A C12A C13A C14A 177.3(11)
N11A C12A C13A C14A 0
C12A C13A C14A C9A 0
C10A C9A C14A C13A 0
C8A C9A C14A C13A -177.7(17)
N11A C12A C15A C16A 37.5(13)
C13A C12A C15A C16A -139.9(6)
N11A C12A C15A C20A -136.2(7)
C13A C12A C15A C20A 46.5(10)
C12A C15A C16A C17A -173.4(12)
C20A C15A C16A C17A 0
C15A C16A C17A C18A 0
C16A C17A C18A C19A 0
C16A C17A C18A O21A 177.0(14)
C22A O21A C18A C17A -164.5(14)
C22A O21A C18A C19A 12(2)
C17A C18A C19A C20A 0
O21A C18A C19A C20A -176.7(15)
C18A C19A C20A C15A 0
C12A C15A C20A C19A 173.9(11)
C16A C15A C20A C19A 0
C18A O21A C22A C23A 173.3(18)
O21A C22A C23A O24A -77(2)
C22A C23A O24A C25A 157(2)
C23A O24A C25A C26A 169.4(19)
C28A O27A C26A C25A 177(2)
O24A C25A C26A O27A 73(3)
C26A O27A C28A C29A -121(3)
O27A C28A C29A O30A -76(2)
C31C O30A C29A C28A 143(2)
C31A O30A C29A C28A -176(2)
C31C O30A C31A C32A -65(3)
C29A O30A C31A C32A -180(3)
C29A O30A C31C C32A 112(2)
C31A O30A C31C C32A 37(2)
O30A C31A C32A O33A -55(4)
O30A C31A C32A C31C 50(3)
C34A O33A C32A C31A -76(4)
C34A O33A C32A C31C -128(3)
O30A C31C C32A C31A -56(3)
O30A C31C C32A O33A 43(3)
C32A O33A C34A C35A -173.6(15)
C37A O36A C35A C34A 174.6(15)
O33A C34A C35A O36A 94(3)
C35A O36A C37A C38A 87.9(15)
C40A O39A C38A C37A 172.6(11)
O36A C37A C38A O39A -72.1(14)
C38A O39A C40A C41A -171.8(10)
C38A O39A C40A C45A 6.8(18)
O39A C40A C41A C42A 176.7(10)
C45A C40A C41A C42A -1.9(18)
C40A C41A C42A C43A 1.7(17)
C41A C42A C43A C44A -0.8(18)
C41A C42A C43A C2A 179.8(12)
N1A C2A C43A C44A -137.6(14)
C3A C2A C43A C44A 42.5(18)
N1A C2A C43A C42A 41.8(18)
C3A C2A C43A C42A -138.0(13)
C42A C43A C44A C45A 0(2)
C2A C43A C44A C45A 179.5(14)
C43A C44A C45A C40A 0(2)
O39A C40A C45A C44A -177.3(13)
C41A C40A C45A C44A 1.2(19)
N25 Cu1B N1B C2B 32.5(10)
N19 Cu1B N1B C2B -69.2(11)
N11B Cu1B N1B C2B 173.7(10)
N25 Cu1B N1B C6B -142.2(6)
N19 Cu1B N1B C6B 116.1(7)
N11B Cu1B N1B C6B -1.0(6)
N25 Cu1B N11B C10B 119.1(8)
N19 Cu1B N11B C10B -137.9(7)
N1B Cu1B N11B C10B 1.2(7)
N25 Cu1B N11B C12B -66.3(11)
N19 Cu1B N11B C12B 36.7(10)
N1B Cu1B N11B C12B 175.8(10)
C6B N1B C2B C3B -0.1(16)
Cu1B N1B C2B C3B -174.2(8)
C6B N1B C2B C43B 176.9(9)
Cu1B N1B C2B C43B 2.8(16)
N1B C2B C3B C4B -2.3(18)
C43B C2B C3B C4B -179.2(12)
C2B C3B C4B C5B 2(2)
C3B C4B C5B C6B 1(2)
C3B C4B C5B C7B 176.8(14)
C2B N1B C6B C10B -174.8(10)
Cu1B N1B C6B C10B 0.6(12)
C2B N1B C6B C5B 2.8(15)
Cu1B N1B C6B C5B 178.2(8)
C4B C5B C6B N1B -3.1(17)
C7B C5B C6B N1B -179.3(12)
C4B C5B C6B C10B 174.4(12)
C7B C5B C6B C10B -1.8(18)
C4B C5B C7B C8B 179.4(18)
C6B C5B C7B C8B -5(3)
C5B C7B C8B C9B 7(3)
C7B C8B C9B C14B 176.9(19)
C7B C8B C9B C10B -3(3)
C12B N11B C10B C9B 1.0(17)
Cu1B N11B C10B C9B 176.2(10)
C12B N11B C10B C6B -176.5(10)
Cu1B N11B C10B C6B -1.2(12)
C14B C9B C10B N11B -1(2)
C8B C9B C10B N11B 179.6(12)
C14B C9B C10B C6B 176.9(13)
C8B C9B C10B C6B -2.9(19)
N1B C6B C10B N11B 0.4(16)
C5B C6B C10B N11B -177.0(10)
N1B C6B C10B C9B -177.2(10)
C5B C6B C10B C9B 5.3(17)
C10B N11B C12B C15B 177.9(10)
Cu1B N11B C12B C15B 3.8(16)
C10B N11B C12B C13B -0.2(17)
Cu1B N11B C12B C13B -174.3(9)
N11B C12B C13B C14B -1(2)
C15B C12B C13B C14B -179.0(12)
C10B C9B C14B C13B -1(2)
C8B C9B C14B C13B 179.2(14)
C12B C13B C14B C9B 1(2)
N11B C12B C15B C20B -135.8(13)
C13B C12B C15B C20B 42.3(19)
N11B C12B C15B C16B 43.1(18)
C13B C12B C15B C16B -138.8(13)
C20B C15B C16B C17B 1.2(17)
C12B C15B C16B C17B -177.7(12)
C15B C16B C17B C18B 2.5(18)
C16B C17B C18B O21B 175.0(11)
C16B C17B C18B C19B -5.1(19)
C22B O21B C18B C17B -175.1(11)
C22B O21B C18B C19B 5(2)
C17B C18B C19B C20B 4(2)
O21B C18B C19B C20B -176.1(13)
C18B C19B C20B C15B 0(2)
C12B C15B C20B C19B 176.7(14)
C16B C15B C20B C19B -2(2)
C18B O21B C22B C23B 164.0(12)
C25B O24B C23B C22B 146.7(15)
O21B C22B C23B O24B -69.2(14)
C23B O24B C25B C26B -177.5(18)
C28B O27B C26B C25B -179.6(19)
O24B C25B C26B O27B 54(3)
C26B O27B C28B C29B -80.0(17)
C31B O30B C29B C28B -177.7(13)
O27B C28B C29B O30B -68.2(16)
C29B O30B C31B C32B 173.2(12)
O30B C31B C32B O33B -71.6(16)
C34B O33B C32B C31B -58.5(16)
C32B O33B C34B C35B -174.3(10)
C37B O36B C35B C34B 172.2(9)
O33B C34B C35B O36B 70.5(12)
C35B O36B C37B C38B 95.6(14)
C40B O39B C38B C37B 171.0(10)
O36B C37B C38B O39B -63.6(15)
C38B O39B C40B C45B 13.1(17)
C38B O39B C40B C41B -162.8(11)
C45B C40B C41B C42B 2.1(17)
O39B C40B C41B C42B 178.2(9)
C40B C41B C42B C43B -4.4(16)
C41B C42B C43B C44B 5.2(17)
C41B C42B C43B C2B -176.1(11)
N1B C2B C43B C42B 44.2(16)
C3B C2B C43B C42B -138.7(12)
N1B C2B C43B C44B -137.1(11)
C3B C2B C43B C44B 40.0(16)
C42B C43B C44B C45B -3.8(18)
C2B C43B C44B C45B 177.4(12)
C41B C40B C45B C44B -1(2)
O39B C40B C45B C44B -177.0(11)
C43B C44B C45B C40B 2(2)
P2BA F2B P1B F3B -131.7(12)
P2BA F2B P1B F4B -37.7(11)
P2BA F2B P1B F5B 47.5(8)
P2BA F2B P1B F6B 135.9(8)
P2BA F2B P1B F1B 86(16)
P1B F2B P2BA F3BA -2(10)
P1B F2B P2BA F2BA 152.9(11)
P1B F2B P2BA F5BA -23.2(13)
P1B F2B P2BA F1BA -118.5(13)
P1B F2B P2BA F4BA 57.4(10)
